data_4071842
loop_
_publ_author_name
'Mattsson, Johan'
'Govindaswamy, Padavattan'
'Furrer, Julien'
'Sei, Yoshihisa'
'Yamaguchi, Kentaro'
'S\"uss-Fink, Georg'
'Therrien, Bruno'

_publ_section_title
;
 Encapsulation of Aromatic Molecules in Hexanuclear Arene Ruthenium Cages:
 A Strategy to Build Up Organometallic Carceplex Prisms with a Dangling
 Arm Standing Out
;
_journal_issue 17
_journal_name_full Organometallics
_journal_page_first 4346
_journal_paper_doi 10.1021/om800419s
_journal_volume 27
_journal_year 2008
_chemical_formula_moiety 'C130 H124 N12 O12 Ru6, (C F3 O3 S)6'
_chemical_formula_sum 'C136 H124 F18 N12 O30 Ru6 S6'
_chemical_formula_weight 3547.25
_chemical_name_systematic
; 
 ? 
;
_space_group_IT_number 2
_symmetry_cell_setting triclinic
_symmetry_space_group_name_Hall '-P 1'
_symmetry_space_group_name_H-M 'P -1'
_atom_sites_solution_hydrogens geom
_atom_sites_solution_primary direct
_atom_sites_solution_secondary difmap
_audit_creation_method SHELXL-97
_cell_angle_alpha 74.084(4)
_cell_angle_beta 85.777(4)
_cell_angle_gamma 62.672(3)
_cell_formula_units_Z 2
_cell_length_a 18.7817(10)
_cell_length_b 19.3610(9)
_cell_length_c 26.7142(13)
_cell_measurement_reflns_used 42554
_cell_measurement_temperature 173(2)
_cell_measurement_theta_max 26.07
_cell_measurement_theta_min 1.22
_cell_volume 8283.6(8)
_computing_cell_refinement X-Area
_computing_data_collection X-Area
_computing_data_reduction X-RED
_computing_molecular_graphics 'PLATON03  (Spek, 2003)'
_computing_publication_material SHELXL-97
_computing_structure_refinement 'SHELXL-97 (Sheldrick, 1997)'
_computing_structure_solution 'SHELXS-97 (Sheldrick, 1990)'
_diffrn_ambient_temperature 173(2)
_diffrn_detector_area_resol_mean 0.81\%A
_diffrn_measured_fraction_theta_full 0.989
_diffrn_measured_fraction_theta_max 0.989
_diffrn_measurement_device_type 'STOE IPDS-2'
_diffrn_measurement_method 'omega scans'
_diffrn_radiation_monochromator graphite
_diffrn_radiation_source 'fine-focus sealed tube'
_diffrn_radiation_type MoK\a
_diffrn_radiation_wavelength 0.71073
_diffrn_reflns_av_R_equivalents 0.0744
_diffrn_reflns_av_sigmaI/netI 0.0919
_diffrn_reflns_limit_h_max 22
_diffrn_reflns_limit_h_min -22
_diffrn_reflns_limit_k_max 23
_diffrn_reflns_limit_k_min -23
_diffrn_reflns_limit_l_max 32
_diffrn_reflns_limit_l_min -32
_diffrn_reflns_number 76718
_diffrn_reflns_theta_full 25.71
_diffrn_reflns_theta_max 25.71
_diffrn_reflns_theta_min 1.22
_diffrn_standards_decay_% 0
_diffrn_standards_interval_count 0
_diffrn_standards_interval_time 0
_diffrn_standards_number 0
_exptl_absorpt_coefficient_mu 0.696
_exptl_absorpt_correction_type none
_exptl_crystal_colour red
_exptl_crystal_density_diffrn 1.422
_exptl_crystal_density_method 'not measured'
_exptl_crystal_description block
_exptl_crystal_F_000 3572
_exptl_crystal_size_max 0.17
_exptl_crystal_size_mid 0.14
_exptl_crystal_size_min 0.13
_refine_diff_density_max 4.873
_refine_diff_density_min -4.426
_refine_diff_density_rms 0.205
_refine_ls_extinction_method none
_refine_ls_goodness_of_fit_ref 1.203
_refine_ls_hydrogen_treatment constr
_refine_ls_matrix_type full
_refine_ls_number_parameters 1309
_refine_ls_number_reflns 31211
_refine_ls_number_restraints 0
_refine_ls_restrained_S_all 1.203
_refine_ls_R_factor_all 0.1747
_refine_ls_R_factor_gt 0.1279
_refine_ls_shift/su_max 1.795
_refine_ls_shift/su_mean 0.008
_refine_ls_structure_factor_coef Fsqd
_refine_ls_weighting_details 'calc w=1/[\s^2^(Fo^2^)+(0.2000P)^2^] where P=(Fo^2^+2Fc^2^)/3'
_refine_ls_weighting_scheme calc
_refine_ls_wR_factor_gt 0.3357
_refine_ls_wR_factor_ref 0.3672
_reflns_number_gt 17640
_reflns_number_total 31211
_reflns_threshold_expression >2sigma(I)
_cod_data_source_file om800419s-file002.cif
_cod_data_source_block d:compound1
_cod_depositor_comments
;
The following automatic conversions were performed:
'_atom_site_symetry_multiplicity' tag replaced with
'_atom_site_symmetry_multiplicity'.

Automatic conversion script
Id: cif_correct_tags 1440 2010-10-19 06:21:57Z saulius 

The following automatic conversions were performed:

'_symmetry_cell_setting' value 'Triclinic' changed to 'triclinic'
according to /home/saulius/struct/CIF-dictionaries/cif_core.dic
dictionary named 'cif_core.dic' version 2.4.1 from 2010-06-29.

Automatic conversion script
Id: cif_fix_values 1715 2011-07-08 13:25:40Z adriana 
;
_cod_original_cell_volume 8283.6(7)
_cod_database_code 4071842

loop_
_symmetry_equiv_pos_as_xyz
'x, y, z'
'-x, -y, -z'

loop_
_atom_site_label
_atom_site_type_symbol
_atom_site_fract_x
_atom_site_fract_y
_atom_site_fract_z
_atom_site_U_iso_or_equiv
_atom_site_adp_type
_atom_site_occupancy
_atom_site_symmetry_multiplicity
_atom_site_calc_flag
_atom_site_refinement_flags
C7 C 0.5240(8) -0.1781(9) 1.3173(5) 0.061(3) Uani 1 1 d .
H7 H 0.5183 -0.2116 1.3481 0.074 Uiso 1 1 calc R
C8 C 0.5958(7) -0.1810(8) 1.3089(5) 0.057(3) Uani 1 1 d .
H8 H 0.6387 -0.2150 1.3334 0.068 Uiso 1 1 calc R
C9 C 0.6060(7) -0.1312(7) 1.2618(4) 0.050(3) Uani 1 1 d .
C10 C 0.5395(7) -0.0817(8) 1.2270(5) 0.057(3) Uani 1 1 d .
H10 H 0.5440 -0.0484 1.1957 0.068 Uiso 1 1 calc R
C11 C 0.4670(7) -0.0816(8) 1.2386(5) 0.057(3) Uani 1 1 d .
H11 H 0.4228 -0.0481 1.2151 0.069 Uiso 1 1 calc R
C12 C 0.6843(7) -0.1296(7) 1.2513(4) 0.051(3) Uani 1 1 d .
C13 C 0.7627(7) -0.0885(7) 1.1988(4) 0.048(2) Uani 1 1 d .
C14 C 0.7729(7) -0.0394(7) 1.1474(4) 0.049(3) Uani 1 1 d .
C15 C 0.7175(7) -0.0116(8) 1.1061(4) 0.056(3) Uani 1 1 d .
H15 H 0.6762 -0.0262 1.1093 0.067 Uiso 1 1 calc R
C16 C 0.7250(8) 0.0377(8) 1.0606(5) 0.059(3) Uani 1 1 d .
H16 H 0.6874 0.0563 1.0331 0.070 Uiso 1 1 calc R
C17 C 0.8346(7) -0.0169(8) 1.1399(5) 0.057(3) Uani 1 1 d .
H17 H 0.8735 -0.0356 1.1665 0.068 Uiso 1 1 calc R
C18 C 0.8372(7) 0.0314(7) 1.0943(5) 0.055(3) Uani 1 1 d .
H18 H 0.8785 0.0460 1.0903 0.066 Uiso 1 1 calc R
C19 C 0.8069(7) -0.1632(7) 1.2799(4) 0.048(2) Uani 1 1 d .
C20 C 0.8713(7) -0.2052(7) 1.3238(4) 0.052(3) Uani 1 1 d .
C21 C 0.9453(7) -0.2094(8) 1.3179(5) 0.056(3) Uani 1 1 d .
H21 H 0.9592 -0.1874 1.2856 0.067 Uiso 1 1 calc R
C22 C 0.9999(7) -0.2466(9) 1.3602(5) 0.065(3) Uani 1 1 d .
H22 H 1.0503 -0.2487 1.3556 0.078 Uiso 1 1 calc R
C23 C 0.8531(7) -0.2413(8) 1.3732(4) 0.055(3) Uani 1 1 d .
H23 H 0.8034 -0.2408 1.3789 0.067 Uiso 1 1 calc R
C24 C 0.9132(7) -0.2777(8) 1.4130(5) 0.060(3) Uani 1 1 d .
H24 H 0.9029 -0.3023 1.4459 0.072 Uiso 1 1 calc R
C25 C 0.6203(8) -0.4350(8) 1.1250(5) 0.061(3) Uani 1 1 d .
H25 H 0.5837 -0.4114 1.0963 0.073 Uiso 1 1 calc R
C26 C 0.6897(7) -0.4266(8) 1.1205(5) 0.058(3) Uani 1 1 d .
H26 H 0.6979 -0.3947 1.0899 0.069 Uiso 1 1 calc R
C27 C 0.7469(7) -0.4658(6) 1.1617(5) 0.048(2) Uani 1 1 d .
C28 C 0.7297(7) -0.5078(8) 1.2075(5) 0.059(3) Uani 1 1 d .
H28 H 0.7663 -0.5332 1.2362 0.071 Uiso 1 1 calc R
C29 C 0.6573(7) -0.5125(7) 1.2109(5) 0.055(3) Uani 1 1 d .
H29 H 0.6461 -0.5408 1.2420 0.066 Uiso 1 1 calc R
C30 C 0.8204(6) -0.4569(7) 1.1562(4) 0.047(2) Uani 1 1 d .
C31 C 0.9037(6) -0.4132(7) 1.1106(5) 0.050(3) Uani 1 1 d .
C32 C 0.9209(7) -0.3687(7) 1.0604(5) 0.052(3) Uani 1 1 d .
C33 C 0.8607(8) -0.3169(8) 1.0209(5) 0.061(3) Uani 1 1 d .
H33 H 0.8080 -0.3080 1.0259 0.073 Uiso 1 1 calc R
C34 C 0.8806(7) -0.2788(8) 0.9741(5) 0.055(3) Uani 1 1 d .
H34 H 0.8402 -0.2441 0.9481 0.066 Uiso 1 1 calc R
C35 C 0.9975(7) -0.3754(7) 1.0508(5) 0.054(3) Uani 1 1 d .
H35 H 1.0382 -0.4056 1.0771 0.065 Uiso 1 1 calc R
C36 C 1.0134(8) -0.3378(7) 1.0030(5) 0.059(3) Uani 1 1 d .
H36 H 1.0655 -0.3455 0.9966 0.070 Uiso 1 1 calc R
C37 C 0.9439(7) -0.4934(8) 1.1915(5) 0.057(3) Uani 1 1 d .
C38 C 1.0103(7) -0.5416(8) 1.2325(5) 0.061(3) Uani 1 1 d .
C39 C 1.0033(8) -0.5985(10) 1.2739(5) 0.071(4) Uani 1 1 d .
H39 H 0.9563 -0.6037 1.2779 0.085 Uiso 1 1 calc R
C40 C 1.0717(9) -0.6498(13) 1.3109(5) 0.096(6) Uani 1 1 d .
H40 H 1.0702 -0.6919 1.3372 0.115 Uiso 1 1 calc R
C41 C 1.0773(8) -0.5289(9) 1.2302(6) 0.072(4) Uani 1 1 d .
H41 H 1.0816 -0.4882 1.2040 0.086 Uiso 1 1 calc R
C42 C 1.1386(8) -0.5808(10) 1.2695(7) 0.075(4) Uani 1 1 d .
H42 H 1.1845 -0.5737 1.2679 0.090 Uiso 1 1 calc R
C43 C 0.4159(6) -0.2785(7) 1.2825(4) 0.046(2) Uani 1 1 d .
C44 C 0.3844(6) -0.2210(7) 1.2305(4) 0.045(2) Uani 1 1 d .
C45 C 0.3929(6) -0.2473(7) 1.1866(4) 0.048(3) Uani 1 1 d .
H45 H 0.3734 -0.2106 1.1540 0.058 Uiso 1 1 calc R
C46 C 0.4312(6) -0.3302(6) 1.1919(4) 0.039(2) Uani 1 1 d .
C47 C 0.4612(6) -0.3877(7) 1.2448(5) 0.049(3) Uani 1 1 d .
C48 C 0.4544(7) -0.3630(7) 1.2881(5) 0.053(3) Uani 1 1 d .
H48 H 0.4742 -0.3999 1.3206 0.064 Uiso 1 1 calc R
C49 C 0.8937(6) 0.0083(7) 0.9568(4) 0.050(3) Uani 1 1 d .
C50 C 0.8117(7) 0.0249(7) 0.9377(4) 0.048(2) Uani 1 1 d .
C51 C 0.8045(7) -0.0271(6) 0.9128(4) 0.050(3) Uani 1 1 d .
H51 H 0.7552 -0.0184 0.9005 0.059 Uiso 1 1 calc R
C52 C 0.8762(7) -0.0923(7) 0.9076(4) 0.049(2) Uani 1 1 d .
C53 C 0.9559(6) -0.1103(7) 0.9285(4) 0.047(2) Uani 1 1 d .
C54 C 0.9647(7) -0.0589(7) 0.9520(4) 0.052(3) Uani 1 1 d .
H54 H 1.0146 -0.0684 0.9638 0.062 Uiso 1 1 calc R
C55 C 1.1511(9) -0.4540(10) 1.4179(5) 0.077(4) Uani 1 1 d .
C56 C 1.0952(8) -0.4799(9) 1.4502(5) 0.071(4) Uani 1 1 d .
C57 C 1.0943(9) -0.5484(9) 1.4481(5) 0.076(4) Uani 1 1 d .
H57 H 1.0583 -0.5643 1.4671 0.091 Uiso 1 1 calc R
C58 C 1.1467(8) -0.5947(10) 1.4178(6) 0.078(5) Uani 1 1 d .
C59 C 1.2019(7) -0.5674(10) 1.3843(5) 0.071(4) Uani 1 1 d .
C60 C 1.2006(9) -0.4972(13) 1.3855(6) 0.092(6) Uani 1 1 d .
H60 H 1.2332 -0.4784 1.3644 0.110 Uiso 1 1 calc R
C61 C 0.1825(10) 0.0143(10) 1.2269(7) 0.092(5) Uani 1 1 d .
H61A H 0.1294 0.0555 1.2291 0.138 Uiso 1 1 calc R
H61B H 0.1791 -0.0273 1.2158 0.138 Uiso 1 1 calc R
H61C H 0.2108 0.0375 1.2022 0.138 Uiso 1 1 calc R
C62 C 0.2262(8) -0.0209(8) 1.2788(6) 0.068(4) Uani 1 1 d .
C63 C 0.2763(9) 0.0068(9) 1.2935(7) 0.077(4) Uani 1 1 d .
H63 H 0.2815 0.0502 1.2709 0.092 Uiso 1 1 calc R
C64 C 0.3200(9) -0.0323(10) 1.3440(8) 0.092(6) Uani 1 1 d .
H64 H 0.3521 -0.0128 1.3542 0.111 Uiso 1 1 calc R
C65 C 0.3145(9) -0.1002(9) 1.3783(6) 0.079(5) Uani 1 1 d .
C66 C 0.2637(9) -0.1278(10) 1.3635(6) 0.087(5) Uani 1 1 d .
H66 H 0.2599 -0.1721 1.3857 0.104 Uiso 1 1 calc R
C67 C 0.2193(7) -0.0889(10) 1.3160(6) 0.074(4) Uani 1 1 d .
H67 H 0.1844 -0.1064 1.3074 0.088 Uiso 1 1 calc R
C68 C 0.3647(14) -0.1396(14) 1.4299(7) 0.132(10) Uani 1 1 d .
H68 H 0.4133 -0.1329 1.4218 0.158 Uiso 1 1 calc R
C69 C 0.3935(13) -0.2256(15) 1.4478(9) 0.123(8) Uani 1 1 d .
H69A H 0.3758 -0.2393 1.4821 0.184 Uiso 1 1 calc R
H69B H 0.4511 -0.2521 1.4491 0.184 Uiso 1 1 calc R
H69C H 0.3730 -0.2427 1.4243 0.184 Uiso 1 1 calc R
C70 C 0.326(3) -0.092(4) 1.4653(16) 0.43(6) Uani 1 1 d .
H70A H 0.3555 -0.0639 1.4691 0.651 Uiso 1 1 calc R
H70B H 0.3255 -0.1268 1.4986 0.651 Uiso 1 1 calc R
H70C H 0.2724 -0.0540 1.4521 0.651 Uiso 1 1 calc R
C71 C 0.6387(10) -0.6269(10) 1.1252(8) 0.095(6) Uani 1 1 d .
H71A H 0.6401 -0.6122 1.0879 0.142 Uiso 1 1 calc R
H71B H 0.6632 -0.6847 1.1382 0.142 Uiso 1 1 calc R
H71C H 0.6676 -0.6065 1.1400 0.142 Uiso 1 1 calc R
C72 C 0.5504(9) -0.5905(8) 1.1405(6) 0.068(4) Uani 1 1 d .
C73 C 0.4907(10) -0.5263(8) 1.1069(6) 0.068(4) Uani 1 1 d .
H73 H 0.5018 -0.5072 1.0729 0.082 Uiso 1 1 calc R
C74 C 0.4109(10) -0.4881(9) 1.1238(5) 0.068(4) Uani 1 1 d .
H74 H 0.3706 -0.4461 1.0999 0.082 Uiso 1 1 calc R
C75 C 0.3924(9) -0.5117(8) 1.1742(5) 0.064(3) Uani 1 1 d .
C76 C 0.4569(7) -0.5769(7) 1.2089(5) 0.054(3) Uani 1 1 d .
H76 H 0.4466 -0.5932 1.2436 0.065 Uiso 1 1 calc R
C77 C 0.5344(9) -0.6174(8) 1.1936(6) 0.069(4) Uani 1 1 d .
H77 H 0.5745 -0.6605 1.2171 0.083 Uiso 1 1 calc R
C78 C 0.3097(8) -0.4642(9) 1.1930(6) 0.069(4) Uani 1 1 d .
H78 H 0.2963 -0.4072 1.1777 0.083 Uiso 1 1 calc R
C79 C 0.2485(10) -0.4768(13) 1.1684(8) 0.100(6) Uani 1 1 d .
H79A H 0.2649 -0.5336 1.1758 0.150 Uiso 1 1 calc R
H79B H 0.2443 -0.4539 1.1313 0.150 Uiso 1 1 calc R
H79C H 0.1973 -0.4509 1.1823 0.150 Uiso 1 1 calc R
C80 C 0.3050(9) -0.4745(12) 1.2501(6) 0.085(5) Uani 1 1 d .
H80A H 0.3186 -0.5298 1.2676 0.128 Uiso 1 1 calc R
H80B H 0.2514 -0.4402 1.2575 0.128 Uiso 1 1 calc R
H80C H 0.3419 -0.4601 1.2622 0.128 Uiso 1 1 calc R
C81 C 0.8964(8) 0.2360(8) 0.9372(6) 0.067(3) Uani 1 1 d .
H81A H 0.8916 0.2868 0.9156 0.100 Uiso 1 1 calc R
H81B H 0.9140 0.1976 0.9170 0.100 Uiso 1 1 calc R
H81C H 0.9348 0.2165 0.9659 0.100 Uiso 1 1 calc R
C82 C 0.8159(8) 0.2474(7) 0.9578(5) 0.057(3) Uani 1 1 d .
C83 C 0.8039(8) 0.2353(7) 1.0121(5) 0.055(3) Uani 1 1 d .
H83 H 0.8445 0.2250 1.0352 0.065 Uiso 1 1 calc R
C84 C 0.7331(8) 0.2387(7) 1.0303(5) 0.059(3) Uani 1 1 d .
H84 H 0.7268 0.2299 1.0660 0.071 Uiso 1 1 calc R
C85 C 0.6684(8) 0.2552(8) 0.9971(6) 0.071(4) Uani 1 1 d .
C86 C 0.6822(7) 0.2650(7) 0.9438(5) 0.055(3) Uani 1 1 d .
H86 H 0.6414 0.2742 0.9213 0.066 Uiso 1 1 calc R
C87 C 0.7537(10) 0.2618(8) 0.9226(5) 0.070(4) Uani 1 1 d .
H87 H 0.7606 0.2687 0.8870 0.085 Uiso 1 1 calc R
C88 C 0.5909(8) 0.2553(9) 1.0190(7) 0.072(4) Uani 1 1 d .
H88 H 0.6034 0.2188 1.0543 0.087 Uiso 1 1 calc R
C89 C 0.5495(10) 0.2286(9) 0.9860(8) 0.092(5) Uani 1 1 d .
H89A H 0.5321 0.2671 0.9524 0.137 Uiso 1 1 calc R
H89B H 0.5039 0.2256 1.0032 0.137 Uiso 1 1 calc R
H89C H 0.5867 0.1765 0.9818 0.137 Uiso 1 1 calc R
C90 C 0.5308(12) 0.3401(14) 1.0217(13) 0.158(13) Uani 1 1 d .
H90A H 0.5391 0.3473 1.0545 0.236 Uiso 1 1 calc R
H90B H 0.4772 0.3469 1.0185 0.236 Uiso 1 1 calc R
H90C H 0.5381 0.3793 0.9938 0.236 Uiso 1 1 calc R
C91 C 0.9212(10) -0.3764(12) 0.8814(9) 0.100(7) Uani 1 1 d .
H91A H 0.8658 -0.3372 0.8737 0.149 Uiso 1 1 calc R
H91B H 0.9315 -0.3988 0.9184 0.149 Uiso 1 1 calc R
H91C H 0.9327 -0.4188 0.8653 0.149 Uiso 1 1 calc R
C92 C 0.9739(9) -0.3365(10) 0.8605(7) 0.080(5) Uani 1 1 d .
C93 C 1.0545(9) -0.3704(9) 0.8839(6) 0.085(5) Uani 1 1 d .
H93 H 1.0749 -0.4194 0.9096 0.103 Uiso 1 1 calc R
C94 C 1.1022(7) -0.3305(8) 0.8683(5) 0.057(3) Uani 1 1 d .
H94 H 1.1537 -0.3542 0.8837 0.068 Uiso 1 1 calc R
C95 C 1.0746(7) -0.2562(8) 0.8302(5) 0.067(4) Uani 1 1 d .
C96 C 0.9983(7) -0.2236(9) 0.8040(5) 0.067(4) Uani 1 1 d .
H96 H 0.9804 -0.1768 0.7766 0.080 Uiso 1 1 calc R
C97 C 0.9510(8) -0.2622(11) 0.8199(6) 0.080(5) Uani 1 1 d .
H97 H 0.9004 -0.2384 0.8030 0.096 Uiso 1 1 calc R
C98 C 1.1298(8) -0.2169(9) 0.8172(6) 0.077(4) Uani 1 1 d .
H98 H 1.1650 -0.2337 0.8482 0.092 Uiso 1 1 calc R
C99 C 1.0819(10) -0.1217(11) 0.8000(8) 0.093(5) Uani 1 1 d .
H99A H 1.0699 -0.1033 0.7630 0.140 Uiso 1 1 calc R
H99B H 1.1139 -0.0994 0.8090 0.140 Uiso 1 1 calc R
H99C H 1.0327 -0.1045 0.8175 0.140 Uiso 1 1 calc R
C100 C 1.1816(12) -0.2475(13) 0.7734(9) 0.114(7) Uani 1 1 d .
H10A H 1.1982 -0.3041 0.7797 0.171 Uiso 1 1 calc R
H10B H 1.2281 -0.2387 0.7725 0.171 Uiso 1 1 calc R
H10C H 1.1509 -0.2186 0.7406 0.171 Uiso 1 1 calc R
C101 C 1.0932(11) -0.4411(12) 1.5954(6) 0.097(6) Uani 1 1 d .
H10D H 1.1133 -0.4829 1.5777 0.146 Uiso 1 1 calc R
H10E H 1.0420 -0.4342 1.6085 0.146 Uiso 1 1 calc R
H10F H 1.1302 -0.4558 1.6238 0.146 Uiso 1 1 calc R
C102 C 1.0839(10) -0.3650(13) 1.5586(6) 0.095(6) Uani 1 1 d .
C103 C 1.0038(11) -0.3027(15) 1.5443(7) 0.116(8) Uani 1 1 d .
H103 H 0.9606 -0.3092 1.5599 0.139 Uiso 1 1 calc R
C104 C 0.9916(13) -0.2328(15) 1.5069(8) 0.116(9) Uani 1 1 d .
H104 H 0.9393 -0.1927 1.4971 0.140 Uiso 1 1 calc R
C105 C 1.0567(15) -0.2190(10) 1.4822(7) 0.104(7) Uani 1 1 d .
C106 C 1.1372(12) -0.2838(11) 1.4958(6) 0.095(6) Uani 1 1 d .
H106 H 1.1809 -0.2796 1.4793 0.114 Uiso 1 1 calc R
C107 C 1.1476(10) -0.3566(11) 1.5367(7) 0.088(5) Uani 1 1 d .
H107 H 1.1992 -0.3979 1.5478 0.106 Uiso 1 1 calc R
C108 C 1.041(3) -0.1404(17) 1.4418(10) 0.186(17) Uani 1 1 d .
H108 H 0.9918 -0.1244 1.4213 0.223 Uiso 1 1 calc R
C109 C 1.0956(19) -0.141(2) 1.4080(13) 0.158(11) Uani 1 1 d .
H10G H 1.1453 -0.1569 1.4263 0.237 Uiso 1 1 calc R
H10H H 1.0781 -0.0873 1.3849 0.237 Uiso 1 1 calc R
H10I H 1.1035 -0.1777 1.3881 0.237 Uiso 1 1 calc R
C110 C 1.019(4) -0.080(2) 1.4739(15) 0.29(3) Uani 1 1 d .
H11A H 1.0664 -0.0800 1.4847 0.436 Uiso 1 1 calc R
H11B H 0.9922 -0.0943 1.5042 0.436 Uiso 1 1 calc R
H11C H 0.9831 -0.0266 1.4531 0.436 Uiso 1 1 calc R
C111 C 1.2530(11) -0.8541(10) 1.4812(6) 0.184(5) Uani 1 1 d G
H11D H 1.2023 -0.8552 1.4820 0.276 Uiso 1 1 calc R
H11E H 1.2498 -0.8154 1.4984 0.276 Uiso 1 1 calc R
H11F H 1.2941 -0.9067 1.4988 0.276 Uiso 1 1 calc R
C112 C 1.2727(8) -0.8312(7) 1.4263(5) 0.184(5) Uani 1 1 d G
C113 C 1.2369(8) -0.8382(9) 1.3854(6) 0.184(5) Uani 1 1 d G
H113 H 1.1972 -0.8551 1.3917 0.221 Uiso 1 1 calc R
C114 C 1.2619(8) -0.8191(8) 1.3326(6) 0.184(5) Uani 1 1 d G
H114 H 1.2371 -0.8226 1.3052 0.221 Uiso 1 1 calc R
C115 C 1.3236(7) -0.7952(6) 1.3223(5) 0.184(5) Uani 1 1 d G
C116 C 1.3606(8) -0.7872(8) 1.3640(6) 0.184(5) Uani 1 1 d G
H116 H 1.4012 -0.7717 1.3577 0.221 Uiso 1 1 calc R
C117 C 1.3345(9) -0.8031(9) 1.4140(5) 0.184(5) Uani 1 1 d G
H117 H 1.3569 -0.7956 1.4407 0.221 Uiso 1 1 calc R
C118 C 1.3488(8) -0.7791(8) 1.2666(5) 0.184(5) Uani 1 1 d G
H118 H 1.3472 -0.8225 1.2554 0.221 Uiso 1 1 calc R
C119 C 1.4309(9) -0.7980(10) 1.2622(6) 0.184(5) Uani 1 1 d G
H11G H 1.4625 -0.8448 1.2898 0.276 Uiso 1 1 calc R
H11H H 1.4383 -0.7532 1.2646 0.276 Uiso 1 1 calc R
H11I H 1.4475 -0.8089 1.2292 0.276 Uiso 1 1 calc R
C120 C 1.2783(10) -0.7034(10) 1.2319(5) 0.184(5) Uani 1 1 d G
H12A H 1.2800 -0.6555 1.2342 0.276 Uiso 1 1 calc R
H12B H 1.2282 -0.7020 1.2436 0.276 Uiso 1 1 calc R
H12C H 1.2831 -0.7059 1.1963 0.276 Uiso 1 1 calc R
C121 C 0.8323(10) -0.2442(8) 1.1450(6) 0.131(9) Uani 1 1 d G
C122 C 0.8258(9) -0.2892(9) 1.1939(7) 0.085(5) Uani 1 1 d G
C123 C 0.8889(13) -0.3258(8) 1.2316(6) 0.165(4) Uani 1 1 d G
C124 C 0.9584(10) -0.3174(10) 1.2204(9) 0.165(4) Uani 1 1 d G
H124 H 1.0006 -0.3419 1.2456 0.199 Uiso 1 1 calc R
C125 C 0.9648(10) -0.2724(12) 1.1714(11) 0.165(4) Uani 1 1 d G
H125 H 1.0114 -0.2667 1.1639 0.199 Uiso 1 1 calc R
C126 C 0.9018(14) -0.2357(9) 1.1337(7) 0.165(4) Uani 1 1 d G
H126 H 0.9061 -0.2056 1.1010 0.199 Uiso 1 1 calc R
C127 C 0.881(2) -0.3675(16) 1.2822(14) 0.165(4) Uani 1 1 d .
H127 H 0.9209 -0.3898 1.3087 0.199 Uiso 1 1 calc R
C128 C 0.807(2) -0.3736(16) 1.2904(15) 0.165(4) Uani 1 1 d .
H128 H 0.7996 -0.4032 1.3224 0.199 Uiso 1 1 calc R
C129 C 0.699(2) -0.2134(16) 1.1166(14) 0.165(4) Uani 1 1 d .
H129 H 0.6549 -0.1915 1.0936 0.199 Uiso 1 1 calc R
C130 C 0.771(2) -0.2061(17) 1.1057(15) 0.165(4) Uani 1 1 d .
H130 H 0.7770 -0.1768 1.0731 0.199 Uiso 1 1 calc R
C131 C 0.7481(14) -0.3372(11) 1.2524(10) 0.165(4) Uani 1 1 d G
C132 C 0.7650(11) -0.2967(13) 1.2053(12) 0.165(4) Uani 1 1 d G
C133 C 0.7075(17) -0.2557(11) 1.1638(8) 0.165(4) Uani 1 1 d G
C134 C 0.6331(14) -0.2553(10) 1.1694(9) 0.165(4) Uani 1 1 d G
H134 H 0.5947 -0.2279 1.1417 0.199 Uiso 1 1 calc R
C135 C 0.6163(11) -0.2958(12) 1.2166(11) 0.165(4) Uani 1 1 d G
H135 H 0.5665 -0.2956 1.2204 0.199 Uiso 1 1 calc R
C136 C 0.6738(17) -0.3368(10) 1.2581(8) 0.165(4) Uani 1 1 d G
H136 H 0.6625 -0.3639 1.2897 0.199 Uiso 1 1 calc R
S1 S 0.6886(2) 0.14078(19) 1.20735(12) 0.1113(7) Uani 1 1 d G
O13 O 0.6727(2) 0.1926(2) 1.24078(13) 0.1462(15) Uani 1 1 d G
O14 O 0.7141(2) 0.16627(18) 1.15683(12) 0.1462(15) Uani 1 1 d G
O15 O 0.7322(2) 0.05619(19) 1.23335(11) 0.1462(15) Uani 1 1 d G
C1 C 0.5891(2) 0.15372(16) 1.19291(11) 0.254(11) Uani 1 1 d G
F1 F 0.5403(2) 0.22960(16) 1.16860(12) 0.1986(19) Uani 1 1 d G
F2 F 0.5554(2) 0.13247(16) 1.23605(11) 0.1986(19) Uani 1 1 d G
F3 F 0.59264(18) 0.10814(15) 1.16232(10) 0.1986(19) Uani 1 1 d G
S2 S 0.67685(19) -0.3146(2) 1.46442(8) 0.1113(7) Uani 1 1 d G
O16 O 0.60773(18) -0.2425(2) 1.43795(8) 0.1462(15) Uani 1 1 d G
O17 O 0.75000(18) -0.3279(2) 1.43831(8) 0.1462(15) Uani 1 1 d G
O18 O 0.6835(2) -0.3294(2) 1.51983(8) 0.1462(15) Uani 1 1 d G
C2 C 0.65745(19) -0.39539(19) 1.45698(8) 0.254(11) Uani 1 1 d G
F4 F 0.64926(18) -0.39120(17) 1.40704(8) 0.1986(19) Uani 1 1 d G
F5 F 0.5898(2) -0.3916(2) 1.47865(8) 0.1986(19) Uani 1 1 d G
F6 F 0.7164(2) -0.4673(2) 1.47942(8) 0.1986(19) Uani 1 1 d G
S3 S 0.16695(16) -0.2369(2) 1.23501(12) 0.1113(7) Uani 1 1 d G
O19 O 0.12409(17) -0.2684(2) 1.27324(12) 0.1462(15) Uani 1 1 d G
O20 O 0.19257(16) -0.2737(2) 1.19257(12) 0.1462(15) Uani 1 1 d G
O21 O 0.22659(15) -0.2231(2) 1.25535(11) 0.1462(15) Uani 1 1 d G
C3 C 0.09026(14) -0.1352(2) 1.20346(12) 0.254(11) Uani 1 1 d G
F7 F 0.11966(13) -0.0959(2) 1.16609(12) 0.1986(19) Uani 1 1 d G
F8 F 0.06012(14) -0.0912(2) 1.23758(12) 0.1986(19) Uani 1 1 d G
F9 F 0.02979(15) -0.1367(3) 1.18214(13) 0.1986(19) Uani 1 1 d G
S4 S 0.73458(18) -0.53727(14) 0.99496(10) 0.1113(7) Uani 1 1 d G
O22 O 0.65449(18) -0.52855(15) 0.99364(11) 0.1462(15) Uani 1 1 d G
O23 O 0.78854(19) -0.58362(15) 0.96243(11) 0.1462(15) Uani 1 1 d G
O24 O 0.76706(17) -0.55392(13) 1.04652(10) 0.1462(15) Uani 1 1 d G
C4 C 0.72119(15) -0.43533(14) 0.96377(9) 0.254(11) Uani 1 1 d G
F10 F 0.79030(15) -0.43231(14) 0.96176(9) 0.1986(19) Uani 1 1 d G
F11 F 0.67179(14) -0.38280(14) 0.98905(9) 0.1986(19) Uani 1 1 d G
F12 F 0.68978(16) -0.40909(15) 0.91491(9) 0.1986(19) Uani 1 1 d G
S5 S 0.9569(2) -0.1874(2) 0.66400(10) 0.1113(7) Uani 1 1 d G
O25 O 0.88960(19) -0.1682(2) 0.69602(9) 0.1462(15) Uani 1 1 d G
O26 O 1.03417(19) -0.2377(2) 0.69153(10) 0.1462(15) Uani 1 1 d G
O27 O 0.9478(2) -0.2091(2) 0.61835(10) 0.1462(15) Uani 1 1 d G
C5 C 0.9575(2) -0.0904(2) 0.63675(10) 0.254(11) Uani 1 1 d G
F13 F 0.9669(2) -0.0612(2) 0.67430(10) 0.1986(19) Uani 1 1 d G
F14 F 1.0172(2) -0.0965(2) 0.60537(11) 0.1986(19) Uani 1 1 d G
F15 F 0.8895(2) -0.0359(2) 0.60956(9) 0.1986(19) Uani 1 1 d G
S6 S 0.70594(15) -0.15705(15) 0.84546(8) 0.1113(7) Uani 1 1 d G
O28 O 0.73475(14) -0.20612(14) 0.89784(8) 0.1462(15) Uani 1 1 d G
O29 O 0.75228(16) -0.18991(17) 0.80516(8) 0.1462(15) Uani 1 1 d G
O30 O 0.68058(15) -0.07247(15) 0.83853(8) 0.1462(15) Uani 1 1 d G
C6 C 0.61192(15) -0.16001(16) 0.83728(8) 0.254(11) Uani 1 1 d G
F16 F 0.57662(16) -0.11696(17) 0.79033(8) 0.1986(19) Uani 1 1 d G
F17 F 0.62415(15) -0.23554(16) 0.84333(8) 0.1986(19) Uani 1 1 d G
F18 F 0.56035(14) -0.13133(15) 0.87211(8) 0.1986(19) Uani 1 1 d G
N1 N 0.4591(6) -0.1300(6) 1.2842(4) 0.054(2) Uani 1 1 d .
N2 N 0.6040(6) -0.4765(5) 1.1697(4) 0.052(2) Uani 1 1 d .
N3 N 0.7829(6) 0.0609(6) 1.0530(4) 0.055(2) Uani 1 1 d .
N4 N 0.9546(6) -0.2900(6) 0.9651(4) 0.054(2) Uani 1 1 d .
N5 N 0.9843(6) -0.2790(7) 1.4063(4) 0.065(3) Uani 1 1 d .
N6 N 1.1367(6) -0.6386(8) 1.3085(5) 0.069(3) Uani 1 1 d .
N7 N 0.6930(5) -0.0889(6) 1.2037(4) 0.049(2) Uani 1 1 d .
N8 N 0.8222(5) -0.1244(6) 1.2345(4) 0.049(2) Uani 1 1 d .
N9 N 0.7395(6) -0.1681(6) 1.2910(4) 0.056(2) Uani 1 1 d .
N10 N 0.8334(6) -0.4142(6) 1.1118(4) 0.052(2) Uani 1 1 d .
N11 N 0.9617(5) -0.4521(6) 1.1491(4) 0.053(2) Uani 1 1 d .
N12 N 0.8776(5) -0.5010(6) 1.1983(4) 0.054(2) Uani 1 1 d .
O1 O 0.4051(5) -0.2487(5) 1.3211(3) 0.0551(19) Uani 1 1 d .
O2 O 0.3492(4) -0.1460(5) 1.2292(3) 0.0506(18) Uani 1 1 d .
O3 O 0.4918(5) -0.4631(5) 1.2466(3) 0.0543(19) Uani 1 1 d .
O4 O 0.4417(5) -0.3622(5) 1.1543(3) 0.0508(18) Uani 1 1 d .
O5 O 0.8922(5) 0.0633(5) 0.9763(3) 0.0542(19) Uani 1 1 d .
O6 O 0.7534(4) 0.0877(4) 0.9453(3) 0.0453(16) Uani 1 1 d .
O7 O 1.0160(4) -0.1758(5) 0.9225(3) 0.0518(18) Uani 1 1 d .
O8 O 0.8756(5) -0.1442(5) 0.8856(3) 0.0521(18) Uani 1 1 d .
O9 O 1.1491(5) -0.3885(7) 1.4237(4) 0.075(3) Uani 1 1 d .
O10 O 1.0515(6) -0.4310(6) 1.4774(3) 0.081(3) Uani 1 1 d .
O11 O 1.2460(5) -0.6131(8) 1.3578(4) 0.094(4) Uani 1 1 d .
O12 O 1.1514(6) -0.6619(7) 1.4148(4) 0.080(3) Uani 1 1 d .
Ru1 Ru 0.34528(5) -0.12245(6) 1.30197(4) 0.0495(2) Uani 1 1 d .
Ru2 Ru 0.49623(6) -0.48772(6) 1.17498(4) 0.0497(2) Uani 1 1 d .
Ru3 Ru 0.77916(5) 0.15141(5) 0.98553(3) 0.0459(2) Uani 1 1 d .
Ru4 Ru 0.98460(6) -0.24559(6) 0.88871(4) 0.0532(3) Uani 1 1 d .
Ru5 Ru 1.06586(7) -0.33091(8) 1.47268(4) 0.0738(4) Uani 1 1 d .
Ru6 Ru 1.23373(7) -0.71572(9) 1.36397(5) 0.0881(5) Uani 1 1 d .

loop_
_atom_site_aniso_label
_atom_site_aniso_U_11
_atom_site_aniso_U_22
_atom_site_aniso_U_33
_atom_site_aniso_U_23
_atom_site_aniso_U_13
_atom_site_aniso_U_12
C7 0.058(7) 0.076(8) 0.055(7) -0.002(6) -0.002(6) -0.043(7)
C8 0.051(6) 0.062(7) 0.051(6) 0.010(5) -0.001(5) -0.034(6)
C9 0.054(6) 0.051(6) 0.045(6) -0.001(5) 0.001(5) -0.030(5)
C10 0.051(6) 0.059(7) 0.061(7) -0.008(6) -0.001(5) -0.029(5)
C11 0.043(6) 0.064(7) 0.062(7) -0.004(6) -0.009(5) -0.027(5)
C12 0.065(7) 0.044(6) 0.041(6) 0.004(5) -0.003(5) -0.029(5)
C13 0.052(6) 0.046(6) 0.042(5) -0.013(5) 0.009(5) -0.020(5)
C14 0.050(6) 0.044(6) 0.040(5) -0.002(5) 0.000(5) -0.015(5)
C15 0.048(6) 0.070(8) 0.045(6) -0.002(6) 0.006(5) -0.031(6)
C16 0.057(7) 0.064(8) 0.045(6) -0.001(6) -0.004(5) -0.026(6)
C17 0.057(7) 0.060(7) 0.045(6) -0.003(5) -0.008(5) -0.025(6)
C18 0.049(6) 0.057(7) 0.056(7) 0.002(6) -0.010(5) -0.029(5)
C19 0.052(6) 0.051(6) 0.046(6) -0.013(5) 0.009(5) -0.029(5)
C20 0.047(6) 0.059(7) 0.043(6) -0.008(5) 0.002(5) -0.022(5)
C21 0.056(7) 0.067(7) 0.043(6) -0.010(5) 0.000(5) -0.028(6)
C22 0.042(6) 0.088(9) 0.051(7) -0.011(7) 0.010(5) -0.023(6)
C23 0.056(6) 0.062(7) 0.043(6) 0.002(5) 0.003(5) -0.032(6)
C24 0.059(7) 0.064(7) 0.037(6) -0.004(5) 0.005(5) -0.018(6)
C25 0.069(8) 0.067(8) 0.049(7) -0.001(6) -0.005(6) -0.040(7)
C26 0.057(7) 0.064(7) 0.055(7) -0.004(6) -0.002(5) -0.037(6)
C27 0.053(6) 0.041(6) 0.054(6) -0.016(5) 0.010(5) -0.025(5)
C28 0.050(6) 0.065(8) 0.051(7) -0.011(6) -0.013(5) -0.017(6)
C29 0.057(7) 0.057(7) 0.045(6) 0.001(5) 0.000(5) -0.029(6)
C30 0.046(5) 0.043(6) 0.052(6) -0.019(5) 0.006(5) -0.017(5)
C31 0.042(6) 0.046(6) 0.060(7) -0.019(5) 0.010(5) -0.017(5)
C32 0.055(6) 0.050(6) 0.066(7) -0.025(6) 0.009(5) -0.031(5)
C33 0.051(6) 0.058(7) 0.073(8) -0.017(6) -0.006(6) -0.024(6)
C34 0.047(6) 0.061(7) 0.059(7) -0.026(6) 0.004(5) -0.021(5)
C35 0.056(6) 0.046(6) 0.058(7) -0.014(5) -0.005(5) -0.020(5)
C36 0.056(7) 0.042(6) 0.072(8) -0.016(6) 0.003(6) -0.016(5)
C37 0.053(7) 0.055(7) 0.055(7) -0.019(6) 0.000(5) -0.016(5)
C38 0.043(6) 0.072(8) 0.053(7) -0.027(6) -0.003(5) -0.008(5)
C39 0.049(7) 0.103(11) 0.050(7) -0.018(7) 0.003(6) -0.028(7)
C40 0.056(8) 0.158(17) 0.038(7) -0.004(8) 0.002(6) -0.033(9)
C41 0.049(7) 0.071(9) 0.087(10) -0.021(8) -0.017(7) -0.017(6)
C42 0.045(7) 0.081(10) 0.086(11) -0.027(9) -0.001(7) -0.016(7)
C43 0.043(5) 0.053(6) 0.050(6) -0.020(5) 0.008(5) -0.025(5)
C44 0.036(5) 0.052(6) 0.055(6) -0.018(5) 0.006(4) -0.024(5)
C45 0.045(5) 0.043(6) 0.050(6) -0.009(5) -0.010(5) -0.014(4)
C46 0.037(5) 0.028(4) 0.046(5) -0.004(4) -0.004(4) -0.013(4)
C47 0.039(5) 0.046(6) 0.066(7) -0.016(5) 0.003(5) -0.023(5)
C48 0.053(6) 0.055(7) 0.048(6) -0.009(5) 0.007(5) -0.024(5)
C49 0.044(5) 0.049(6) 0.034(5) 0.002(5) -0.001(4) -0.010(5)
C50 0.058(6) 0.045(6) 0.040(5) 0.001(5) -0.004(5) -0.028(5)
C51 0.055(6) 0.037(5) 0.051(6) -0.012(5) 0.005(5) -0.017(5)
C52 0.057(6) 0.050(6) 0.037(5) -0.009(5) 0.008(5) -0.025(5)
C53 0.044(5) 0.046(6) 0.047(6) -0.013(5) 0.015(5) -0.019(5)
C54 0.053(6) 0.055(6) 0.049(6) -0.015(5) 0.012(5) -0.027(5)
C55 0.066(8) 0.087(10) 0.053(8) -0.028(7) -0.012(6) -0.007(7)
C56 0.066(8) 0.078(9) 0.039(6) -0.021(6) -0.001(6) -0.006(7)
C57 0.071(8) 0.073(9) 0.045(7) -0.015(6) 0.010(6) -0.002(7)
C58 0.053(7) 0.092(11) 0.063(8) -0.029(8) -0.013(6) -0.003(7)
C59 0.043(6) 0.100(11) 0.051(7) -0.032(8) -0.004(5) -0.008(7)
C60 0.055(8) 0.141(16) 0.072(10) -0.054(11) 0.008(7) -0.025(9)
C61 0.079(10) 0.080(10) 0.079(10) -0.015(9) -0.021(8) -0.005(8)
C62 0.050(7) 0.052(7) 0.076(9) -0.009(6) -0.008(6) -0.005(6)
C63 0.082(9) 0.051(7) 0.105(12) -0.036(8) 0.004(9) -0.027(7)
C64 0.073(9) 0.062(9) 0.130(15) -0.052(10) -0.037(10) -0.001(7)
C65 0.063(8) 0.064(9) 0.083(10) -0.037(8) -0.022(7) 0.007(7)
C66 0.071(9) 0.072(9) 0.073(10) -0.021(8) 0.006(8) 0.004(8)
C67 0.038(6) 0.088(10) 0.085(10) -0.017(8) 0.022(6) -0.026(6)
C68 0.125(16) 0.126(17) 0.065(10) -0.036(11) -0.032(11) 0.019(13)
C69 0.095(13) 0.14(2) 0.094(14) -0.019(14) -0.014(11) -0.027(13)
C70 0.30(5) 0.46(8) 0.17(3) -0.20(5) -0.10(4) 0.21(6)
C71 0.088(11) 0.082(11) 0.135(16) -0.069(11) 0.047(11) -0.039(9)
C72 0.090(10) 0.049(7) 0.084(9) -0.031(7) 0.036(8) -0.044(7)
C73 0.107(11) 0.054(7) 0.065(8) -0.028(7) 0.027(8) -0.052(8)
C74 0.097(10) 0.073(9) 0.063(8) -0.023(7) -0.005(7) -0.059(8)
C75 0.080(9) 0.057(7) 0.062(8) -0.011(6) 0.002(7) -0.038(7)
C76 0.070(7) 0.042(6) 0.050(6) -0.013(5) 0.013(5) -0.027(5)
C77 0.073(8) 0.054(7) 0.070(9) -0.016(7) 0.006(7) -0.021(6)
C78 0.057(7) 0.070(8) 0.094(10) -0.030(8) 0.005(7) -0.034(6)
C79 0.065(9) 0.130(16) 0.104(13) -0.030(12) -0.002(9) -0.043(10)
C80 0.068(9) 0.110(13) 0.075(10) -0.032(9) 0.007(7) -0.035(9)
C81 0.078(8) 0.049(7) 0.084(9) -0.025(7) 0.029(7) -0.038(6)
C82 0.064(7) 0.042(6) 0.055(7) -0.012(5) 0.008(6) -0.017(5)
C83 0.062(7) 0.046(6) 0.057(7) -0.015(5) 0.001(6) -0.025(5)
C84 0.070(8) 0.049(6) 0.054(7) -0.029(6) 0.001(6) -0.014(6)
C85 0.056(7) 0.049(7) 0.080(9) -0.030(7) -0.019(6) 0.010(5)
C86 0.055(6) 0.041(6) 0.060(7) -0.015(5) -0.012(6) -0.013(5)
C87 0.108(12) 0.046(7) 0.054(7) 0.002(6) -0.009(7) -0.039(7)
C88 0.048(7) 0.064(8) 0.098(11) -0.031(8) 0.015(7) -0.017(6)
C89 0.071(9) 0.056(8) 0.139(16) -0.027(10) -0.001(10) -0.021(7)
C90 0.075(12) 0.121(17) 0.28(4) -0.13(2) -0.017(16) -0.002(11)
C91 0.076(10) 0.119(14) 0.153(18) -0.101(14) 0.051(11) -0.056(10)
C92 0.083(10) 0.075(10) 0.098(12) -0.061(10) 0.030(9) -0.031(8)
C93 0.074(9) 0.068(9) 0.071(9) -0.038(8) 0.001(7) 0.014(8)
C94 0.035(5) 0.062(7) 0.062(7) -0.025(6) 0.003(5) -0.009(5)
C95 0.051(7) 0.065(8) 0.060(7) -0.023(7) -0.006(6) 0.000(6)
C96 0.043(6) 0.086(9) 0.052(7) -0.036(7) -0.007(5) -0.003(6)
C97 0.049(7) 0.113(13) 0.077(10) -0.048(10) -0.002(7) -0.022(8)
C98 0.056(7) 0.072(9) 0.080(10) -0.016(8) 0.011(7) -0.015(7)
C99 0.080(10) 0.094(12) 0.097(12) -0.030(10) 0.030(9) -0.034(9)
C100 0.093(13) 0.095(13) 0.121(16) -0.024(12) 0.043(12) -0.023(10)
C101 0.091(11) 0.131(16) 0.043(8) -0.008(9) -0.008(7) -0.036(11)
C102 0.072(10) 0.150(17) 0.043(7) -0.029(9) -0.008(7) -0.031(10)
C103 0.090(12) 0.150(18) 0.055(9) -0.060(12) -0.002(8) 0.006(12)
C104 0.106(14) 0.133(18) 0.073(12) -0.069(13) -0.016(11) 0.001(13)
C105 0.145(18) 0.061(9) 0.061(9) -0.026(8) -0.018(11) -0.001(10)
C106 0.121(14) 0.083(11) 0.064(9) -0.030(9) -0.010(9) -0.024(10)
C107 0.065(9) 0.104(12) 0.076(10) -0.035(10) -0.023(8) -0.014(8)
C108 0.30(5) 0.12(2) 0.076(14) -0.038(15) 0.01(2) -0.04(2)
C109 0.18(3) 0.19(3) 0.15(3) -0.07(2) 0.05(2) -0.12(3)
C110 0.58(10) 0.17(3) 0.16(3) -0.09(3) 0.10(5) -0.19(5)
C111 0.130(7) 0.143(7) 0.184(10) -0.045(8) -0.015(7) 0.020(6)
C112 0.130(7) 0.143(7) 0.184(10) -0.045(8) -0.015(7) 0.020(6)
C113 0.130(7) 0.143(7) 0.184(10) -0.045(8) -0.015(7) 0.020(6)
C114 0.130(7) 0.143(7) 0.184(10) -0.045(8) -0.015(7) 0.020(6)
C115 0.130(7) 0.143(7) 0.184(10) -0.045(8) -0.015(7) 0.020(6)
C116 0.130(7) 0.143(7) 0.184(10) -0.045(8) -0.015(7) 0.020(6)
C117 0.130(7) 0.143(7) 0.184(10) -0.045(8) -0.015(7) 0.020(6)
C118 0.130(7) 0.143(7) 0.184(10) -0.045(8) -0.015(7) 0.020(6)
C119 0.130(7) 0.143(7) 0.184(10) -0.045(8) -0.015(7) 0.020(6)
C120 0.130(7) 0.143(7) 0.184(10) -0.045(8) -0.015(7) 0.020(6)
C121 0.17(2) 0.061(10) 0.127(18) -0.056(12) -0.009(16) -0.001(12)
C122 0.090(11) 0.072(10) 0.102(13) -0.031(9) 0.030(10) -0.043(9)
C123 0.193(8) 0.108(6) 0.206(10) -0.096(7) 0.030(8) -0.051(6)
C124 0.193(8) 0.108(6) 0.206(10) -0.096(7) 0.030(8) -0.051(6)
C125 0.193(8) 0.108(6) 0.206(10) -0.096(7) 0.030(8) -0.051(6)
C126 0.193(8) 0.108(6) 0.206(10) -0.096(7) 0.030(8) -0.051(6)
C127 0.193(8) 0.108(6) 0.206(10) -0.096(7) 0.030(8) -0.051(6)
C128 0.193(8) 0.108(6) 0.206(10) -0.096(7) 0.030(8) -0.051(6)
C129 0.193(8) 0.108(6) 0.206(10) -0.096(7) 0.030(8) -0.051(6)
C130 0.193(8) 0.108(6) 0.206(10) -0.096(7) 0.030(8) -0.051(6)
C131 0.193(8) 0.108(6) 0.206(10) -0.096(7) 0.030(8) -0.051(6)
C132 0.193(8) 0.108(6) 0.206(10) -0.096(7) 0.030(8) -0.051(6)
C133 0.193(8) 0.108(6) 0.206(10) -0.096(7) 0.030(8) -0.051(6)
C134 0.193(8) 0.108(6) 0.206(10) -0.096(7) 0.030(8) -0.051(6)
C135 0.193(8) 0.108(6) 0.206(10) -0.096(7) 0.030(8) -0.051(6)
C136 0.193(8) 0.108(6) 0.206(10) -0.096(7) 0.030(8) -0.051(6)
S1 0.1089(15) 0.1181(17) 0.1013(15) -0.0213(13) 0.0043(12) -0.0515(13)
O13 0.144(3) 0.141(3) 0.123(3) -0.036(3) -0.002(2) -0.039(3)
O14 0.144(3) 0.141(3) 0.123(3) -0.036(3) -0.002(2) -0.039(3)
O15 0.144(3) 0.141(3) 0.123(3) -0.036(3) -0.002(2) -0.039(3)
C1 0.188(12) 0.170(11) 0.33(2) -0.178(14) -0.146(13) 0.059(9)
F1 0.178(4) 0.191(4) 0.221(5) -0.065(4) 0.013(3) -0.075(3)
F2 0.178(4) 0.191(4) 0.221(5) -0.065(4) 0.013(3) -0.075(3)
F3 0.178(4) 0.191(4) 0.221(5) -0.065(4) 0.013(3) -0.075(3)
S2 0.1089(15) 0.1181(17) 0.1013(15) -0.0213(13) 0.0043(12) -0.0515(13)
O16 0.144(3) 0.141(3) 0.123(3) -0.036(3) -0.002(2) -0.039(3)
O17 0.144(3) 0.141(3) 0.123(3) -0.036(3) -0.002(2) -0.039(3)
O18 0.144(3) 0.141(3) 0.123(3) -0.036(3) -0.002(2) -0.039(3)
C2 0.188(12) 0.170(11) 0.33(2) -0.178(14) -0.146(13) 0.059(9)
F4 0.178(4) 0.191(4) 0.221(5) -0.065(4) 0.013(3) -0.075(3)
F5 0.178(4) 0.191(4) 0.221(5) -0.065(4) 0.013(3) -0.075(3)
F6 0.178(4) 0.191(4) 0.221(5) -0.065(4) 0.013(3) -0.075(3)
S3 0.1089(15) 0.1181(17) 0.1013(15) -0.0213(13) 0.0043(12) -0.0515(13)
O19 0.144(3) 0.141(3) 0.123(3) -0.036(3) -0.002(2) -0.039(3)
O20 0.144(3) 0.141(3) 0.123(3) -0.036(3) -0.002(2) -0.039(3)
O21 0.144(3) 0.141(3) 0.123(3) -0.036(3) -0.002(2) -0.039(3)
C3 0.188(12) 0.170(11) 0.33(2) -0.178(14) -0.146(13) 0.059(9)
F7 0.178(4) 0.191(4) 0.221(5) -0.065(4) 0.013(3) -0.075(3)
F8 0.178(4) 0.191(4) 0.221(5) -0.065(4) 0.013(3) -0.075(3)
F9 0.178(4) 0.191(4) 0.221(5) -0.065(4) 0.013(3) -0.075(3)
S4 0.1089(15) 0.1181(17) 0.1013(15) -0.0213(13) 0.0043(12) -0.0515(13)
O22 0.144(3) 0.141(3) 0.123(3) -0.036(3) -0.002(2) -0.039(3)
O23 0.144(3) 0.141(3) 0.123(3) -0.036(3) -0.002(2) -0.039(3)
O24 0.144(3) 0.141(3) 0.123(3) -0.036(3) -0.002(2) -0.039(3)
C4 0.188(12) 0.170(11) 0.33(2) -0.178(14) -0.146(13) 0.059(9)
F10 0.178(4) 0.191(4) 0.221(5) -0.065(4) 0.013(3) -0.075(3)
F11 0.178(4) 0.191(4) 0.221(5) -0.065(4) 0.013(3) -0.075(3)
F12 0.178(4) 0.191(4) 0.221(5) -0.065(4) 0.013(3) -0.075(3)
S5 0.1089(15) 0.1181(17) 0.1013(15) -0.0213(13) 0.0043(12) -0.0515(13)
O25 0.144(3) 0.141(3) 0.123(3) -0.036(3) -0.002(2) -0.039(3)
O26 0.144(3) 0.141(3) 0.123(3) -0.036(3) -0.002(2) -0.039(3)
O27 0.144(3) 0.141(3) 0.123(3) -0.036(3) -0.002(2) -0.039(3)
C5 0.188(12) 0.170(11) 0.33(2) -0.178(14) -0.146(13) 0.059(9)
F13 0.178(4) 0.191(4) 0.221(5) -0.065(4) 0.013(3) -0.075(3)
F14 0.178(4) 0.191(4) 0.221(5) -0.065(4) 0.013(3) -0.075(3)
F15 0.178(4) 0.191(4) 0.221(5) -0.065(4) 0.013(3) -0.075(3)
S6 0.1089(15) 0.1181(17) 0.1013(15) -0.0213(13) 0.0043(12) -0.0515(13)
O28 0.144(3) 0.141(3) 0.123(3) -0.036(3) -0.002(2) -0.039(3)
O29 0.144(3) 0.141(3) 0.123(3) -0.036(3) -0.002(2) -0.039(3)
O30 0.144(3) 0.141(3) 0.123(3) -0.036(3) -0.002(2) -0.039(3)
C6 0.188(12) 0.170(11) 0.33(2) -0.178(14) -0.146(13) 0.059(9)
F16 0.178(4) 0.191(4) 0.221(5) -0.065(4) 0.013(3) -0.075(3)
F17 0.178(4) 0.191(4) 0.221(5) -0.065(4) 0.013(3) -0.075(3)
F18 0.178(4) 0.191(4) 0.221(5) -0.065(4) 0.013(3) -0.075(3)
N1 0.055(5) 0.051(5) 0.050(5) -0.002(4) -0.010(4) -0.024(4)
N2 0.065(6) 0.037(5) 0.049(5) -0.005(4) -0.011(4) -0.020(4)
N3 0.053(5) 0.053(6) 0.046(5) -0.011(4) 0.009(4) -0.017(4)
N4 0.047(5) 0.060(6) 0.053(5) -0.015(5) 0.002(4) -0.023(4)
N5 0.056(6) 0.083(8) 0.042(5) -0.017(5) 0.011(4) -0.021(5)
N6 0.043(6) 0.087(8) 0.062(7) -0.031(7) 0.006(5) -0.011(5)
N7 0.047(5) 0.048(5) 0.051(5) -0.007(4) 0.007(4) -0.024(4)
N8 0.045(5) 0.047(5) 0.044(5) -0.003(4) 0.004(4) -0.019(4)
N9 0.056(6) 0.055(6) 0.052(5) 0.000(5) 0.003(4) -0.028(5)
N10 0.053(5) 0.046(5) 0.056(6) -0.018(5) 0.001(4) -0.021(4)
N11 0.044(5) 0.053(6) 0.058(6) -0.021(5) 0.003(4) -0.016(4)
N12 0.041(5) 0.058(6) 0.048(5) -0.015(5) -0.005(4) -0.009(4)
O1 0.058(5) 0.064(5) 0.049(4) -0.014(4) -0.001(4) -0.033(4)
O2 0.047(4) 0.048(4) 0.059(5) -0.019(4) 0.003(3) -0.021(3)
O3 0.063(5) 0.042(4) 0.054(5) -0.008(4) 0.001(4) -0.024(4)
O4 0.052(4) 0.047(4) 0.049(4) -0.010(3) -0.006(3) -0.020(3)
O5 0.058(4) 0.055(5) 0.048(4) -0.020(4) 0.007(4) -0.021(4)
O6 0.041(4) 0.042(4) 0.043(4) -0.006(3) 0.006(3) -0.014(3)
O7 0.043(4) 0.047(4) 0.050(4) -0.007(3) -0.003(3) -0.010(3)
O8 0.054(4) 0.050(4) 0.053(4) -0.021(4) 0.006(4) -0.021(4)
O9 0.054(5) 0.102(8) 0.058(5) -0.031(5) 0.006(4) -0.021(5)
O10 0.081(6) 0.078(6) 0.043(5) -0.018(4) -0.005(4) 0.001(5)
O11 0.052(5) 0.139(10) 0.083(7) -0.074(7) 0.005(5) -0.014(6)
O12 0.076(6) 0.082(7) 0.057(5) -0.029(5) -0.005(5) -0.008(5)
Ru1 0.0477(5) 0.0458(5) 0.0526(5) -0.0128(4) -0.0010(4) -0.0191(4)
Ru2 0.0568(5) 0.0438(5) 0.0500(5) -0.0105(4) 0.0045(4) -0.0256(4)
Ru3 0.0486(5) 0.0411(5) 0.0408(4) -0.0071(4) 0.0030(4) -0.0168(4)
Ru4 0.0499(5) 0.0513(5) 0.0515(5) -0.0202(4) 0.0034(4) -0.0142(4)
Ru5 0.0626(6) 0.0835(8) 0.0440(5) -0.0214(5) -0.0048(5) -0.0043(6)
Ru6 0.0523(6) 0.1069(10) 0.0724(8) -0.0508(7) -0.0150(5) 0.0078(6)

loop_
_atom_type_symbol
_atom_type_description
_atom_type_scat_dispersion_real
_atom_type_scat_dispersion_imag
_atom_type_scat_source
C C 0.0033 0.0016 'International Tables Vol C Tables 4.2.6.8 and 6.1.1.4'
H H 0.0000 0.0000 'International Tables Vol C Tables 4.2.6.8 and 6.1.1.4'
F F 0.0171 0.0103 'International Tables Vol C Tables 4.2.6.8 and 6.1.1.4'
N N 0.0061 0.0033 'International Tables Vol C Tables 4.2.6.8 and 6.1.1.4'
O O 0.0106 0.0060 'International Tables Vol C Tables 4.2.6.8 and 6.1.1.4'
S S 0.1246 0.1234 'International Tables Vol C Tables 4.2.6.8 and 6.1.1.4'
Ru Ru -1.2594 0.8363 'International Tables Vol C Tables 4.2.6.8 and 6.1.1.4'

loop_
_geom_angle_atom_site_label_1
_geom_angle_atom_site_label_2
_geom_angle_atom_site_label_3
_geom_angle
C8 C7 N1 124.1(12)
C8 C7 H7 118.0
N1 C7 H7 118.0
C7 C8 C9 118.9(11)
C7 C8 H8 120.6
C9 C8 H8 120.6
C10 C9 C8 117.6(11)
C10 C9 C12 121.2(11)
C8 C9 C12 121.1(10)
C11 C10 C9 120.2(12)
C11 C10 H10 119.9
C9 C10 H10 119.9
N1 C11 C10 120.8(11)
N1 C11 H11 119.6
C10 C11 H11 119.6
N9 C12 N7 125.6(11)
N9 C12 C9 116.2(10)
N7 C12 C9 118.2(10)
N7 C13 N8 126.8(11)
N7 C13 C14 115.4(10)
N8 C13 C14 117.8(10)
C15 C14 C17 118.1(11)
C15 C14 C13 119.3(11)
C17 C14 C13 122.5(10)
C16 C15 C14 118.3(12)
C16 C15 H15 120.8
C14 C15 H15 120.8
N3 C16 C15 124.3(11)
N3 C16 H16 117.8
C15 C16 H16 117.8
C18 C17 C14 119.5(11)
C18 C17 H17 120.2
C14 C17 H17 120.2
C17 C18 N3 123.9(12)
C17 C18 H18 118.0
N3 C18 H18 118.0
N9 C19 N8 126.0(11)
N9 C19 C20 115.8(10)
N8 C19 C20 118.1(10)
C21 C20 C23 118.7(11)
C21 C20 C19 123.0(11)
C23 C20 C19 118.3(10)
C20 C21 C22 119.5(12)
C20 C21 H21 120.2
C22 C21 H21 120.2
N5 C22 C21 123.1(12)
N5 C22 H22 118.5
C21 C22 H22 118.5
C24 C23 C20 116.7(11)
C24 C23 H23 121.7
C20 C23 H23 121.7
N5 C24 C23 123.1(11)
N5 C24 H24 118.4
C23 C24 H24 118.4
N2 C25 C26 121.8(11)
N2 C25 H25 119.1
C26 C25 H25 119.1
C25 C26 C27 119.7(12)
C25 C26 H26 120.2
C27 C26 H26 120.2
C28 C27 C26 118.0(11)
C28 C27 C30 122.8(11)
C26 C27 C30 119.0(11)
C27 C28 C29 120.3(10)
C27 C28 H28 119.8
C29 C28 H28 119.8
N2 C29 C28 120.5(11)
N2 C29 H29 119.8
C28 C29 H29 119.8
N10 C30 N12 122.8(10)
N10 C30 C27 120.6(10)
N12 C30 C27 116.3(11)
N10 C31 N11 126.2(12)
N10 C31 C32 116.0(10)
N11 C31 C32 117.6(10)
C35 C32 C33 116.8(12)
C35 C32 C31 121.6(11)
C33 C32 C31 121.5(11)
C34 C33 C32 119.1(12)
C34 C33 H33 120.4
C32 C33 H33 120.5
N4 C34 C33 122.6(12)
N4 C34 H34 118.7
C33 C34 H34 118.7
C36 C35 C32 120.8(11)
C36 C35 H35 119.6
C32 C35 H35 119.6
N4 C36 C35 120.9(12)
N4 C36 H36 119.5
C35 C36 H36 119.6
N11 C37 N12 126.3(11)
N11 C37 C38 114.4(12)
N12 C37 C38 118.9(12)
C39 C38 C41 120.2(12)
C39 C38 C37 118.7(12)
C41 C38 C37 121.1(14)
C38 C39 C40 117.7(14)
C38 C39 H39 121.2
C40 C39 H39 121.2
N6 C40 C39 122.1(17)
N6 C40 H40 119.0
C39 C40 H40 119.0
C38 C41 C42 116.4(16)
C38 C41 H41 121.8
C42 C41 H41 121.8
N6 C42 C41 125.8(15)
N6 C42 H42 117.1
C41 C42 H42 117.1
O1 C43 C48 122.7(11)
O1 C43 C44 117.0(10)
C48 C43 C44 120.3(9)
O2 C44 C45 122.6(11)
O2 C44 C43 116.1(9)
C45 C44 C43 121.3(10)
C44 C45 C46 118.5(10)
C44 C45 H45 120.7
C46 C45 H45 120.7
O4 C46 C45 124.6(9)
O4 C46 C47 115.9(8)
C45 C46 C47 119.5(9)
O3 C47 C48 121.8(11)
O3 C47 C46 115.5(10)
C48 C47 C46 122.7(10)
C47 C48 C43 117.6(11)
C47 C48 H48 121.2
C43 C48 H48 121.2
O5 C49 C54 123.1(11)
O5 C49 C50 114.0(9)
C54 C49 C50 122.9(11)
O6 C50 C51 124.4(10)
O6 C50 C49 115.3(10)
C51 C50 C49 120.3(10)
C52 C51 C50 115.4(11)
C52 C51 H51 122.3
C50 C51 H51 122.3
O8 C52 C51 120.0(10)
O8 C52 C53 116.0(9)
C51 C52 C53 123.9(10)
O7 C53 C54 122.6(10)
O7 C53 C52 115.9(10)
C54 C53 C52 121.5(9)
C53 C54 C49 115.8(11)
C53 C54 H54 122.1
C49 C54 H54 122.1
O9 C55 C60 123.9(18)
O9 C55 C56 114.4(12)
C60 C55 C56 121.7(17)
O10 C56 C57 127.6(16)
O10 C56 C55 113.4(15)
C57 C56 C55 119.0(12)
C56 C57 C58 120.0(17)
C56 C57 H57 120.0
C58 C57 H57 120.0
O12 C58 C57 124.0(18)
O12 C58 C59 115.2(13)
C57 C58 C59 120.8(17)
O11 C59 C60 125.7(17)
O11 C59 C58 115.6(16)
C60 C59 C58 118.7(13)
C59 C60 C55 119.7(19)
C59 C60 H60 120.2
C55 C60 H60 120.1
C62 C61 H61A 109.5
C62 C61 H61B 109.5
H61A C61 H61B 109.5
C62 C61 H61C 109.5
H61A C61 H61C 109.5
H61B C61 H61C 109.5
C63 C62 C67 118.2(14)
C63 C62 C61 122.3(16)
C67 C62 C61 119.5(15)
C63 C62 Ru1 71.3(8)
C67 C62 Ru1 70.4(7)
C61 C62 Ru1 128.1(10)
C62 C63 C64 119.7(16)
C62 C63 Ru1 71.3(7)
C64 C63 Ru1 70.8(8)
C62 C63 H63 120.2
C64 C63 H63 120.1
Ru1 C63 H63 130.4
C65 C64 C63 120.7(14)
C65 C64 Ru1 70.8(8)
C63 C64 Ru1 70.4(7)
C65 C64 H64 119.7
C63 C64 H64 119.6
Ru1 C64 H64 132.1
C66 C65 C64 119.5(14)
C66 C65 C68 123(2)
C64 C65 C68 117.4(18)
C66 C65 Ru1 71.0(9)
C64 C65 Ru1 71.1(9)
C68 C65 Ru1 130.2(10)
C67 C66 C65 120.2(17)
C67 C66 Ru1 71.5(9)
C65 C66 Ru1 71.2(10)
C67 C66 H66 119.9
C65 C66 H66 119.9
Ru1 C66 H66 130.0
C66 C67 C62 121.5(16)
C66 C67 Ru1 71.3(9)
C62 C67 Ru1 70.3(7)
C66 C67 H67 119.2
C62 C67 H67 119.2
Ru1 C67 H67 132.3
C70 C68 C69 119(4)
C70 C68 C65 109.3(19)
C69 C68 C65 113.9(19)
C70 C68 H68 105.3
C69 C68 H68 104.0
C65 C68 H68 103.9
C68 C69 H69A 109.5
C68 C69 H69B 109.5
H69A C69 H69B 109.5
C68 C69 H69C 109.5
H69A C69 H69C 109.5
H69B C69 H69C 109.5
C68 C70 H70A 124.2
C68 C70 H70B 122.2
H70A C70 H70B 93.8
C68 C70 H70C 120.5
H70A C70 H70C 93.2
H70B C70 H70C 95.3
C72 C71 H71A 109.5
C72 C71 H71B 109.5
H71A C71 H71B 109.5
C72 C71 H71C 109.5
H71A C71 H71C 109.5
H71B C71 H71C 109.5
C73 C72 C77 119.8(13)
C73 C72 C71 121.4(15)
C77 C72 C71 118.1(15)
C73 C72 Ru2 70.6(7)
C77 C72 Ru2 70.4(7)
C71 C72 Ru2 123.5(10)
C72 C73 C74 120.4(13)
C72 C73 Ru2 73.0(8)
C74 C73 Ru2 71.2(7)
C72 C73 H73 119.8
C74 C73 H73 119.8
Ru2 C73 H73 128.2
C75 C74 C73 122.0(14)
C75 C74 Ru2 72.6(8)
C73 C74 Ru2 70.3(8)
C75 C74 H74 119.0
C73 C74 H74 119.0
Ru2 C74 H74 131.0
C74 C75 C76 116.2(13)
C74 C75 C78 121.2(14)
C76 C75 C78 122.3(13)
C74 C75 Ru2 71.0(8)
C76 C75 Ru2 68.2(8)
C78 C75 Ru2 125.6(9)
C77 C76 C75 123.6(12)
C77 C76 Ru2 73.1(8)
C75 C76 Ru2 73.4(8)
C77 C76 H76 118.2
C75 C76 H76 118.2
Ru2 C76 H76 127.5
C76 C77 C72 118.0(13)
C76 C77 Ru2 69.3(7)
C72 C77 Ru2 71.6(8)
C76 C77 H77 121.0
C72 C77 H77 121.0
Ru2 C77 H77 130.5
C80 C78 C79 114.5(14)
C80 C78 C75 116.3(12)
C79 C78 C75 109.1(12)
C80 C78 H78 105.3
C79 C78 H78 105.3
C75 C78 H78 105.3
C78 C79 H79A 109.5
C78 C79 H79B 109.5
H79A C79 H79B 109.5
C78 C79 H79C 109.5
H79A C79 H79C 109.5
H79B C79 H79C 109.5
C78 C80 H80A 109.5
C78 C80 H80B 109.5
H80A C80 H80B 109.5
C78 C80 H80C 109.5
H80A C80 H80C 109.5
H80B C80 H80C 109.5
C82 C81 H81A 109.5
C82 C81 H81B 109.5
H81A C81 H81B 109.5
C82 C81 H81C 109.5
H81A C81 H81C 109.5
H81B C81 H81C 109.5
C83 C82 C87 119.6(13)
C83 C82 C81 121.2(12)
C87 C82 C81 118.9(12)
C83 C82 Ru3 70.1(7)
C87 C82 Ru3 71.0(8)
C81 C82 Ru3 125.3(8)
C84 C83 C82 120.1(12)
C84 C83 Ru3 71.0(7)
C82 C83 Ru3 71.9(7)
C84 C83 H83 119.9
C82 C83 H83 119.9
Ru3 C83 H83 129.7
C83 C84 C85 122.8(13)
C83 C84 Ru3 72.4(7)
C85 C84 Ru3 72.9(6)
C83 C84 H84 118.6
C85 C84 H84 118.6
Ru3 C84 H84 128.4
C86 C85 C84 116.2(13)
C86 C85 C88 122.2(12)
C84 C85 C88 121.4(14)
C86 C85 Ru3 69.5(6)
C84 C85 Ru3 69.1(6)
C88 C85 Ru3 127.9(10)
C87 C86 C85 123.9(12)
C87 C86 Ru3 72.7(7)
C85 C86 Ru3 73.0(7)
C87 C86 H86 118.1
C85 C86 H86 118.1
Ru3 C86 H86 128.9
C86 C87 C82 117.4(12)
C86 C87 Ru3 69.9(7)
C82 C87 Ru3 71.0(7)
C86 C87 H87 121.3
C82 C87 H87 121.3
Ru3 C87 H87 130.1
C90 C88 C85 110.1(16)
C90 C88 C89 107.1(13)
C85 C88 C89 113.5(13)
C90 C88 H88 108.7
C85 C88 H88 108.7
C89 C88 H88 108.7
C88 C89 H89A 109.5
C88 C89 H89B 109.5
H89A C89 H89B 109.5
C88 C89 H89C 109.5
H89A C89 H89C 109.5
H89B C89 H89C 109.5
C88 C90 H90A 109.5
C88 C90 H90B 109.5
H90A C90 H90B 109.5
C88 C90 H90C 109.5
H90A C90 H90C 109.5
H90B C90 H90C 109.5
C92 C91 H91A 109.5
C92 C91 H91B 109.5
H91A C91 H91B 109.5
C92 C91 H91C 109.5
H91A C91 H91C 109.5
H91B C91 H91C 109.5
C97 C92 C93 113.7(15)
C97 C92 C91 126.2(16)
C93 C92 C91 120.1(18)
C97 C92 Ru4 68.6(8)
C93 C92 Ru4 70.9(8)
C91 C92 Ru4 126.2(10)
C94 C93 C92 121.1(15)
C94 C93 Ru4 71.8(8)
C92 C93 Ru4 70.3(7)
C94 C93 H93 119.4
C92 C93 H93 119.4
Ru4 C93 H93 131.3
C95 C94 C93 122.2(12)
C95 C94 Ru4 71.0(7)
C93 C94 Ru4 71.0(7)
C95 C94 H94 118.9
C93 C94 H94 118.9
Ru4 C94 H94 132.4
C94 C95 C96 118.4(15)
C94 C95 C98 118.0(11)
C96 C95 C98 123.4(14)
C94 C95 Ru4 71.8(8)
C96 C95 Ru4 71.5(8)
C98 C95 Ru4 130.5(9)
C97 C96 C95 119.2(15)
C97 C96 Ru4 68.8(8)
C95 C96 Ru4 70.8(8)
C97 C96 H96 120.4
C95 C96 H96 120.4
Ru4 C96 H96 132.9
C96 C97 C92 125.1(13)
C96 C97 Ru4 74.1(8)
C92 C97 Ru4 72.5(8)
C96 C97 H97 117.4
C92 C97 H97 117.4
Ru4 C97 H97 128.7
C95 C98 C100 108.0(15)
C95 C98 C99 112.3(12)
C100 C98 C99 110.1(15)
C95 C98 H98 108.8
C100 C98 H98 108.8
C99 C98 H98 108.8
C98 C99 H99A 109.5
C98 C99 H99B 109.5
H99A C99 H99B 109.5
C98 C99 H99C 109.5
H99A C99 H99C 109.5
H99B C99 H99C 109.5
C98 C100 H10A 109.5
C98 C100 H10B 109.5
H10A C100 H10B 109.5
C98 C100 H10C 109.5
H10A C100 H10C 109.5
H10B C100 H10C 109.5
C102 C101 H10D 109.5
C102 C101 H10E 109.5
H10D C101 H10E 109.5
C102 C101 H10F 109.5
H10D C101 H10F 109.5
H10E C101 H10F 109.5
C107 C102 C103 122(2)
C107 C102 C101 121.7(17)
C103 C102 C101 116.5(19)
C107 C102 Ru5 70.7(9)
C103 C102 Ru5 71.9(9)
C101 C102 Ru5 126.8(13)
C104 C103 C102 119(2)
C104 C103 Ru5 69.5(10)
C102 C103 Ru5 70.7(8)
C104 C103 H103 120.6
C102 C103 H103 120.6
Ru5 C103 H103 131.9
C103 C104 C105 122.8(18)
C103 C104 Ru5 74.1(10)
C105 C104 Ru5 70.8(9)
C103 C104 H104 118.6
C105 C104 H104 118.6
Ru5 C104 H104 129.0
C104 C105 C106 117.7(19)
C104 C105 C108 121(2)
C106 C105 C108 121(3)
C104 C105 Ru5 70.5(12)
C106 C105 Ru5 68.9(10)
C108 C105 Ru5 130.1(14)
C105 C106 C107 118(2)
C105 C106 Ru5 72.0(12)
C107 C106 Ru5 71.7(10)
C105 C106 H106 121.2
C107 C106 H106 121.2
Ru5 C106 H106 126.9
C102 C107 C106 121.3(16)
C102 C107 Ru5 73.5(8)
C106 C107 Ru5 68.5(9)
C102 C107 H107 119.3
C106 C107 H107 119.3
Ru5 C107 H107 131.6
C109 C108 C105 118(3)
C109 C108 C110 115(4)
C105 C108 C110 104(2)
C109 C108 H108 106.3
C105 C108 H108 106.3
C110 C108 H108 106.4
C108 C109 H10G 109.5
C108 C109 H10H 109.5
H10G C109 H10H 109.5
C108 C109 H10I 109.5
H10G C109 H10I 109.5
H10H C109 H10I 109.5
C108 C110 H11A 109.5
C108 C110 H11B 109.5
H11A C110 H11B 109.5
C108 C110 H11C 109.4
H11A C110 H11C 109.5
H11B C110 H11C 109.5
C112 C111 H11D 109.5
C112 C111 H11E 109.5
H11D C111 H11E 109.5
C112 C111 H11F 109.5
H11D C111 H11F 109.5
H11E C111 H11F 109.5
C113 C112 C117 118.0
C113 C112 C111 122.2
C117 C112 C111 119.8
C113 C112 Ru6 73.2(5)
C117 C112 Ru6 65.7(5)
C111 C112 Ru6 134.9(3)
C112 C113 C114 119.7
C112 C113 Ru6 70.6(4)
C114 C113 Ru6 69.1(4)
C112 C113 H113 120.2
C114 C113 H113 120.2
Ru6 C113 H113 133.2
C115 C114 C113 121.0
C115 C114 Ru6 69.9(5)
C113 C114 Ru6 72.8(4)
C115 C114 H114 119.5
C113 C114 H114 119.5
Ru6 C114 H114 130.5
C114 C115 C116 119.9
C114 C115 C118 118.1
C116 C115 C118 121.9
C114 C115 Ru6 72.4(5)
C116 C115 Ru6 69.1(5)
C118 C115 Ru6 131.5(4)
C117 C116 C115 118.7
C117 C116 Ru6 69.6(4)
C115 C116 Ru6 72.1(4)
C117 C116 H116 120.6
C115 C116 H116 120.6
Ru6 C116 H116 130.1
C116 C117 C112 122.7
C116 C117 Ru6 72.1(4)
C112 C117 Ru6 74.5(5)
C116 C117 H117 118.7
C112 C117 H117 118.7
Ru6 C117 H117 126.7
C119 C118 C115 114.6
C119 C118 C120 124.9
C115 C118 C120 109.1
C119 C118 H118 101.3
C115 C118 H118 101.3
C120 C118 H118 101.3
C118 C119 H11G 109.5
C118 C119 H11H 109.5
H11G C119 H11H 109.5
C118 C119 H11I 109.5
H11G C119 H11I 109.5
H11H C119 H11I 109.5
C118 C120 H12A 109.5
C118 C120 H12B 109.5
H12A C120 H12B 109.5
C118 C120 H12C 109.5
H12A C120 H12C 109.5
H12B C120 H12C 109.5
C122 C121 C126 120.0
C122 C121 C130 122(2)
C126 C121 C130 118(2)
C132 C122 C121 122(2)
C132 C122 C123 118(2)
C121 C122 C123 120.0
C122 C123 C124 120.0
C122 C123 C127 120(2)
C124 C123 C127 120(2)
C125 C124 C123 120.0
C125 C124 H124 120.0
C123 C124 H124 120.0
C124 C125 C126 120.0
C124 C125 H125 120.0
C126 C125 H125 120.0
C125 C126 C121 120.0
C125 C126 H126 120.0
C121 C126 H126 120.0
C123 C127 C128 116(3)
C123 C127 H127 122.1
C128 C127 H127 122.1
C131 C128 C127 121(4)
C131 C128 H128 119.5
C127 C128 H128 119.5
C133 C129 C130 107(4)
C133 C129 H129 126.3
C130 C129 H129 126.3
C121 C130 C129 118(4)
C121 C130 H130 120.9
C129 C130 H130 120.9
C128 C131 C132 116(3)
C128 C131 C136 124(3)
C132 C131 C136 120.0
C122 C132 C133 111(3)
C122 C132 C131 129(3)
C133 C132 C131 120.0
C129 C133 C132 139(3)
C129 C133 C134 101(3)
C132 C133 C134 120.0
C133 C134 C135 120.0
C133 C134 H134 120.0
C135 C134 H134 120.0
C136 C135 C134 120.0
C136 C135 H135 120.0
C134 C135 H135 120.0
C135 C136 C131 120.0
C135 C136 H136 120.0
C131 C136 H136 120.0
O14 S1 O15 115.5
O14 S1 O13 115.5
O15 S1 O13 113.9
O14 S1 C1 103.1
O15 S1 C1 103.4
O13 S1 C1 103.0
F1 C1 F2 107.7
F1 C1 F3 107.5
F2 C1 F3 107.0
F1 C1 S1 111.5
F2 C1 S1 111.7
F3 C1 S1 111.2
O18 S2 O16 115.5
O18 S2 O17 115.5
O16 S2 O17 113.9
O18 S2 C2 103.1
O16 S2 C2 103.4
O17 S2 C2 103.0
F6 C2 F4 107.7
F6 C2 F5 107.5
F4 C2 F5 107.0
F6 C2 S2 111.5
F4 C2 S2 111.7
F5 C2 S2 111.2
O19 S3 O21 115.5
O19 S3 O20 115.5
O21 S3 O20 113.9
O19 S3 C3 103.1
O21 S3 C3 103.4
O20 S3 C3 103.0
F9 C3 F7 107.7
F9 C3 F8 107.5
F7 C3 F8 107.0
F9 C3 S3 111.5
F7 C3 S3 111.7
F8 C3 S3 111.2
O23 S4 O22 115.5
O23 S4 O24 115.5
O22 S4 O24 113.9
O23 S4 C4 103.1
O22 S4 C4 103.4
O24 S4 C4 103.0
F10 C4 F11 107.7
F10 C4 F12 107.5
F11 C4 F12 107.0
F10 C4 S4 111.5
F11 C4 S4 111.7
F12 C4 S4 111.3
O25 S5 O26 115.5
O25 S5 O27 115.5
O26 S5 O27 113.9
O25 S5 C5 103.1
O26 S5 C5 103.4
O27 S5 C5 103.0
F15 C5 F14 107.7
F15 C5 F13 107.5
F14 C5 F13 107.0
F15 C5 S5 111.5
F14 C5 S5 111.7
F13 C5 S5 111.2
O29 S6 O28 115.5
O29 S6 O30 115.5
O28 S6 O30 113.9
O29 S6 C6 103.1
O28 S6 C6 103.4
O30 S6 C6 103.0
F16 C6 F18 107.7
F16 C6 F17 107.5
F18 C6 F17 107.0
F16 C6 S6 111.5
F18 C6 S6 111.7
F17 C6 S6 111.2
C7 N1 C11 118.4(11)
C7 N1 Ru1 122.3(9)
C11 N1 Ru1 119.3(7)
C29 N2 C25 119.6(11)
C29 N2 Ru2 119.8(8)
C25 N2 Ru2 120.5(8)
C16 N3 C18 115.8(10)
C16 N3 Ru3 121.3(8)
C18 N3 Ru3 122.3(9)
C34 N4 C36 119.6(12)
C34 N4 Ru4 120.5(8)
C36 N4 Ru4 119.4(8)
C22 N5 C24 118.9(11)
C22 N5 Ru5 123.3(9)
C24 N5 Ru5 117.8(8)
C42 N6 C40 117.5(13)
C42 N6 Ru6 122.6(10)
C40 N6 Ru6 119.8(12)
C13 N7 C12 113.6(10)
C13 N8 C19 114.2(10)
C19 N9 C12 113.7(10)
C30 N10 C31 115.3(10)
C37 N11 C31 114.4(10)
C37 N12 C30 114.8(11)
C43 O1 Ru1 114.8(7)
C44 O2 Ru1 114.8(7)
C47 O3 Ru2 115.4(7)
C46 O4 Ru2 115.7(6)
C49 O5 Ru3 115.9(7)
C50 O6 Ru3 117.0(7)
C53 O7 Ru4 114.6(7)
C52 O8 Ru4 115.8(7)
C55 O9 Ru5 117.0(10)
C56 O10 Ru5 119.0(11)
C59 O11 Ru6 116.7(12)
C58 O12 Ru6 114.9(11)
O1 Ru1 N1 85.0(4)
O1 Ru1 O2 77.3(3)
N1 Ru1 O2 83.2(3)
O1 Ru1 C66 90.0(5)
N1 Ru1 C66 145.7(5)
O2 Ru1 C66 128.7(6)
O1 Ru1 C62 141.3(5)
N1 Ru1 C62 130.0(5)
O2 Ru1 C62 89.7(4)
C66 Ru1 C62 69.9(6)
O1 Ru1 C63 171.5(5)
N1 Ru1 C63 100.0(5)
O2 Ru1 C63 109.9(5)
C66 Ru1 C63 82.0(7)
C62 Ru1 C63 37.5(6)
O1 Ru1 C67 106.3(5)
N1 Ru1 C67 168.6(5)
O2 Ru1 C67 99.2(5)
C66 Ru1 C67 37.2(6)
C62 Ru1 C67 39.4(6)
C63 Ru1 C67 68.8(6)
O1 Ru1 C65 102.0(5)
N1 Ru1 C65 110.5(5)
O2 Ru1 C65 166.3(5)
C66 Ru1 C65 37.8(7)
C62 Ru1 C65 82.3(5)
C63 Ru1 C65 69.9(6)
C67 Ru1 C65 67.7(6)
O1 Ru1 C64 134.9(5)
N1 Ru1 C64 91.7(6)
O2 Ru1 C64 147.0(6)
C66 Ru1 C64 68.3(8)
C62 Ru1 C64 68.7(5)
C63 Ru1 C64 38.8(6)
C67 Ru1 C64 80.2(7)
C65 Ru1 C64 38.1(7)
O4 Ru2 O3 77.5(3)
O4 Ru2 N2 83.6(3)
O3 Ru2 N2 83.7(3)
O4 Ru2 C76 134.7(4)
O3 Ru2 C76 90.3(4)
N2 Ru2 C76 138.8(4)
O4 Ru2 C73 108.4(4)
O3 Ru2 C73 170.0(4)
N2 Ru2 C73 104.7(5)
C76 Ru2 C73 79.8(5)
O4 Ru2 C74 91.9(4)
O3 Ru2 C74 135.3(5)
N2 Ru2 C74 138.8(5)
C76 Ru2 C74 66.7(5)
C73 Ru2 C74 38.5(6)
O4 Ru2 C77 170.7(5)
O3 Ru2 C77 105.4(4)
N2 Ru2 C77 105.4(5)
C76 Ru2 C77 37.6(5)
C73 Ru2 C77 67.4(5)
C74 Ru2 C77 79.8(6)
O4 Ru2 C72 141.5(5)
O3 Ru2 C72 140.0(5)
N2 Ru2 C72 91.4(5)
C76 Ru2 C72 67.8(5)
C73 Ru2 C72 36.4(6)
C74 Ru2 C72 67.3(6)
C77 Ru2 C72 38.1(5)
O4 Ru2 C75 101.8(4)
O3 Ru2 C75 102.9(4)
N2 Ru2 C75 172.1(4)
C76 Ru2 C75 38.4(5)
C73 Ru2 C75 68.2(5)
C74 Ru2 C75 36.4(5)
C77 Ru2 C75 69.0(5)
C72 Ru2 C75 80.8(5)
O6 Ru3 O5 77.3(3)
O6 Ru3 N3 85.1(3)
O5 Ru3 N3 83.6(3)
O6 Ru3 C84 146.6(4)
O5 Ru3 C84 134.9(4)
N3 Ru3 C84 89.6(5)
O6 Ru3 C86 92.3(4)
O5 Ru3 C86 142.2(4)
N3 Ru3 C86 132.2(5)
C84 Ru3 C86 67.4(4)
O6 Ru3 C83 168.2(4)
O5 Ru3 C83 103.8(4)
N3 Ru3 C83 106.7(4)
C84 Ru3 C83 36.6(5)
C86 Ru3 C83 79.7(4)
O6 Ru3 C82 130.7(4)
O5 Ru3 C82 92.0(4)
N3 Ru3 C82 142.1(4)
C84 Ru3 C82 67.3(5)
C86 Ru3 C82 67.4(5)
C83 Ru3 C82 38.0(5)
O6 Ru3 C87 99.7(4)
O5 Ru3 C87 107.9(5)
N3 Ru3 C87 168.2(5)
C84 Ru3 C87 80.5(5)
C86 Ru3 C87 37.5(5)
C83 Ru3 C87 68.7(5)
C82 Ru3 C87 38.0(5)
O6 Ru3 C85 110.7(4)
O5 Ru3 C85 171.4(5)
N3 Ru3 C85 99.9(5)
C84 Ru3 C85 38.0(5)
C86 Ru3 C85 37.5(5)
C83 Ru3 C85 67.7(5)
C82 Ru3 C85 80.4(5)
C87 Ru3 C85 68.4(6)
O8 Ru4 O7 77.5(3)
O8 Ru4 N4 84.6(3)
O7 Ru4 N4 85.4(3)
O8 Ru4 C97 92.0(4)
O7 Ru4 C97 148.0(6)
N4 Ru4 C97 124.2(6)
O8 Ru4 C92 112.9(5)
O7 Ru4 C92 169.2(5)
N4 Ru4 C92 92.3(6)
C97 Ru4 C92 38.9(7)
O8 Ru4 C95 125.3(4)
O7 Ru4 C95 93.5(4)
N4 Ru4 C95 149.1(4)
C97 Ru4 C95 67.8(6)
C92 Ru4 C95 83.1(6)
O8 Ru4 C93 150.8(6)
O7 Ru4 C93 130.5(5)
N4 Ru4 C93 89.3(5)
C97 Ru4 C93 68.1(6)
C92 Ru4 C93 38.8(6)
C95 Ru4 C93 68.1(6)
O8 Ru4 C96 97.1(4)
O7 Ru4 C96 113.5(5)
N4 Ru4 C96 161.1(5)
C97 Ru4 C96 37.1(6)
C92 Ru4 C96 69.6(6)
C95 Ru4 C96 37.6(4)
C93 Ru4 C96 80.1(6)
O8 Ru4 C94 162.4(4)
O7 Ru4 C94 102.1(4)
N4 Ru4 C94 112.9(4)
C97 Ru4 C94 79.1(5)
C92 Ru4 C94 69.1(5)
C95 Ru4 C94 37.2(5)
C93 Ru4 C94 37.3(6)
C96 Ru4 C94 66.7(4)
O10 Ru5 O9 76.1(4)
O10 Ru5 N5 83.7(4)
O9 Ru5 N5 84.3(4)
O10 Ru5 C106 146.7(5)
O9 Ru5 C106 94.4(6)
N5 Ru5 C106 127.7(6)
O10 Ru5 C104 126.4(9)
O9 Ru5 C104 156.7(9)
N5 Ru5 C104 91.8(6)
C106 Ru5 C104 69.9(8)
O10 Ru5 C105 164.9(7)
O9 Ru5 C105 119.0(8)
N5 Ru5 C105 97.5(6)
C106 Ru5 C105 39.1(7)
C104 Ru5 C105 38.7(9)
O10 Ru5 C107 109.4(6)
O9 Ru5 C107 99.2(5)
N5 Ru5 C107 166.9(6)
C106 Ru5 C107 39.7(7)
C104 Ru5 C107 79.9(6)
C105 Ru5 C107 69.7(7)
O10 Ru5 C102 90.3(7)
O9 Ru5 C102 124.8(5)
N5 Ru5 C102 147.9(5)
C106 Ru5 C102 68.8(8)
C104 Ru5 C102 66.6(8)
C105 Ru5 C102 80.7(8)
C107 Ru5 C102 35.8(7)
O10 Ru5 C103 97.3(8)
O9 Ru5 C103 161.8(6)
N5 Ru5 C103 112.1(5)
C106 Ru5 C103 81.9(8)
C104 Ru5 C103 36.4(9)
C105 Ru5 C103 68.3(9)
C107 Ru5 C103 66.7(7)
C102 Ru5 C103 37.4(6)
O11 Ru6 O12 77.5(5)
O11 Ru6 C117 100.5(5)
O12 Ru6 C117 102.9(5)
O11 Ru6 N6 84.6(5)
O12 Ru6 N6 82.8(4)
C117 Ru6 N6 172.9(5)
O11 Ru6 C116 91.8(5)
O12 Ru6 C116 137.7(5)
C117 Ru6 C116 38.3(2)
N6 Ru6 C116 137.5(5)
O11 Ru6 C115 112.0(5)
O12 Ru6 C115 168.2(5)
C117 Ru6 C115 69.2(3)
N6 Ru6 C115 104.5(4)
C116 Ru6 C115 38.79(18)
O11 Ru6 C114 147.3(5)
O12 Ru6 C114 134.4(6)
C117 Ru6 C114 81.2(3)
N6 Ru6 C114 91.8(5)
C116 Ru6 C114 69.2(3)
C115 Ru6 C114 37.72(19)
O11 Ru6 C112 132.3(6)
O12 Ru6 C112 86.7(5)
C117 Ru6 C112 39.8(2)
N6 Ru6 C112 138.0(6)
C116 Ru6 C112 70.5(3)
C115 Ru6 C112 81.7(3)
C114 Ru6 C112 67.6(3)
O11 Ru6 C113 168.4(5)
O12 Ru6 C113 100.5(5)
C117 Ru6 C113 68.6(3)
N6 Ru6 C113 106.6(6)
C116 Ru6 C113 81.9(3)
C115 Ru6 C113 68.7(3)
C114 Ru6 C113 38.1(2)
C112 Ru6 C113 36.2(2)

loop_
_geom_bond_atom_site_label_1
_geom_bond_atom_site_label_2
_geom_bond_distance
C7 C8 1.330(17)
C7 N1 1.342(15)
C7 H7 0.9300
C8 C9 1.420(16)
C8 H8 0.9300
C9 C10 1.388(16)
C9 C12 1.489(17)
C10 C11 1.374(17)
C10 H10 0.9300
C11 N1 1.363(16)
C11 H11 0.9300
C12 N9 1.332(15)
C12 N7 1.343(15)
C13 N7 1.308(15)
C13 N8 1.312(14)
C13 C14 1.497(16)
C14 C15 1.386(16)
C14 C17 1.397(18)
C15 C16 1.368(17)
C15 H15 0.9300
C16 N3 1.339(17)
C16 H16 0.9300
C17 C18 1.330(17)
C17 H17 0.9300
C18 N3 1.368(15)
C18 H18 0.9300
C19 N9 1.319(15)
C19 N8 1.330(15)
C19 C20 1.510(15)
C20 C21 1.354(17)
C20 C23 1.412(17)
C21 C22 1.375(17)
C21 H21 0.9300
C22 N5 1.299(17)
C22 H22 0.9300
C23 C24 1.392(17)
C23 H23 0.9300
C24 N5 1.323(17)
C24 H24 0.9300
C25 N2 1.345(16)
C25 C26 1.379(18)
C25 H25 0.9300
C26 C27 1.382(16)
C26 H26 0.9300
C27 C28 1.379(18)
C27 C30 1.458(16)
C28 C29 1.397(18)
C28 H28 0.9300
C29 N2 1.341(14)
C29 H29 0.9300
C30 N10 1.325(16)
C30 N12 1.399(14)
C31 N10 1.328(15)
C31 N11 1.339(15)
C31 C32 1.485(18)
C32 C35 1.393(17)
C32 C33 1.398(17)
C33 C34 1.386(19)
C33 H33 0.9300
C34 N4 1.319(15)
C34 H34 0.9300
C35 C36 1.372(19)
C35 H35 0.9300
C36 N4 1.346(16)
C36 H36 0.9300
C37 N11 1.314(17)
C37 N12 1.314(17)
C37 C38 1.481(16)
C38 C39 1.38(2)
C38 C41 1.38(2)
C39 C40 1.446(19)
C39 H39 0.9300
C40 N6 1.33(2)
C40 H40 0.9300
C41 C42 1.405(19)
C41 H41 0.9300
C42 N6 1.31(2)
C42 H42 0.9300
C43 O1 1.276(13)
C43 C48 1.419(16)
C43 C44 1.478(16)
C44 O2 1.280(13)
C44 C45 1.376(15)
C45 C46 1.394(14)
C45 H45 0.9300
C46 O4 1.276(12)
C46 C47 1.494(16)
C47 O3 1.287(13)
C47 C48 1.346(16)
C48 H48 0.9300
C49 O5 1.297(14)
C49 C54 1.400(15)
C49 C50 1.517(16)
C50 O6 1.264(13)
C50 C51 1.409(15)
C51 C52 1.390(15)
C51 H51 0.9300
C52 O8 1.298(13)
C52 C53 1.487(16)
C53 O7 1.296(12)
C53 C54 1.385(16)
C54 H54 0.9300
C55 O9 1.302(19)
C55 C60 1.37(2)
C55 C56 1.49(2)
C56 O10 1.294(15)
C56 C57 1.35(2)
C57 C58 1.376(19)
C57 H57 0.9300
C58 O12 1.29(2)
C58 C59 1.50(2)
C59 O11 1.245(15)
C59 C60 1.36(3)
C60 H60 0.9300
C61 C62 1.48(2)
C61 H61A 0.9600
C61 H61B 0.9600
C61 H61C 0.9600
C62 C63 1.40(2)
C62 C67 1.47(2)
C62 Ru1 2.179(12)
C63 C64 1.45(2)
C63 Ru1 2.180(13)
C63 H63 0.9300
C64 C65 1.42(3)
C64 Ru1 2.184(13)
C64 H64 0.9300
C65 C66 1.41(2)
C65 C68 1.53(2)
C65 Ru1 2.181(15)
C66 C67 1.39(2)
C66 Ru1 2.178(18)
C66 H66 0.9300
C67 Ru1 2.180(12)
C67 H67 0.9300
C68 C70 1.42(4)
C68 C69 1.44(3)
C68 H68 0.9800
C69 H69A 0.9600
C69 H69B 0.9600
C69 H69C 0.9600
C70 H70A 1.0945
C70 H70B 1.0788
C70 H70C 1.0656
C71 C72 1.55(2)
C71 H71A 0.9600
C71 H71B 0.9600
C71 H71C 0.9600
C72 C73 1.37(2)
C72 C77 1.43(2)
C72 Ru2 2.202(12)
C73 C74 1.44(2)
C73 Ru2 2.172(13)
C73 H73 0.9300
C74 C75 1.37(2)
C74 Ru2 2.185(12)
C74 H74 0.9300
C75 C76 1.429(18)
C75 C78 1.53(2)
C75 Ru2 2.205(14)
C76 C77 1.393(18)
C76 Ru2 2.136(12)
C76 H76 0.9300
C77 Ru2 2.186(14)
C77 H77 0.9300
C78 C80 1.48(2)
C78 C79 1.51(2)
C78 H78 0.9800
C79 H79A 0.9600
C79 H79B 0.9600
C79 H79C 0.9600
C80 H80A 0.9600
C80 H80B 0.9600
C80 H80C 0.9600
C81 C82 1.508(19)
C81 H81A 0.9600
C81 H81B 0.9600
C81 H81C 0.9600
C82 C83 1.422(18)
C82 C87 1.430(19)
C82 Ru3 2.197(13)
C83 C84 1.360(19)
C83 Ru3 2.174(12)
C83 H83 0.9300
C84 C85 1.419(17)
C84 Ru3 2.156(10)
C84 H84 0.9300
C85 C86 1.40(2)
C85 C88 1.53(2)
C85 Ru3 2.206(11)
C86 C87 1.40(2)
C86 Ru3 2.162(11)
C86 H86 0.9300
C87 Ru3 2.198(13)
C87 H87 0.9300
C88 C90 1.52(2)
C88 C89 1.54(2)
C88 H88 0.9800
C89 H89A 0.9600
C89 H89B 0.9600
C89 H89C 0.9600
C90 H90A 0.9600
C90 H90B 0.9600
C90 H90C 0.9600
C91 C92 1.51(2)
C91 H91A 0.9600
C91 H91B 0.9600
C91 H91C 0.9600
C92 C97 1.44(3)
C92 C93 1.45(2)
C92 Ru4 2.187(14)
C93 C94 1.41(2)
C93 Ru4 2.194(13)
C93 H93 0.9300
C94 C95 1.40(2)
C94 Ru4 2.205(11)
C94 H94 0.9300
C95 C96 1.419(17)
C95 C98 1.52(2)
C95 Ru4 2.194(14)
C96 C97 1.38(2)
C96 Ru4 2.202(13)
C96 H96 0.9300
C97 Ru4 2.136(13)
C97 H97 0.9300
C98 C100 1.53(2)
C98 C99 1.58(2)
C98 H98 0.9800
C99 H99A 0.9600
C99 H99B 0.9600
C99 H99C 0.9600
C100 H10A 0.9600
C100 H10B 0.9600
C100 H10C 0.9600
C101 C102 1.47(3)
C101 H10D 0.9600
C101 H10E 0.9600
C101 H10F 0.9600
C102 C107 1.35(3)
C102 C103 1.42(2)
C102 Ru5 2.214(14)
C103 C104 1.37(3)
C103 Ru5 2.230(15)
C103 H103 0.9300
C104 C105 1.44(3)
C104 Ru5 2.172(16)
C104 H104 0.9300
C105 C106 1.44(3)
C105 C108 1.52(4)
C105 Ru5 2.177(19)
C106 C107 1.47(3)
C106 Ru5 2.14(2)
C106 H106 0.9300
C107 Ru5 2.180(13)
C107 H107 0.9300
C108 C109 1.32(4)
C108 C110 1.53(4)
C108 H108 0.9800
C109 H10G 0.9600
C109 H10H 0.9600
C109 H10I 0.9600
C110 H11A 0.9600
C110 H11B 0.9600
C110 H11C 0.9600
C111 C112 1.4836
C111 H11D 0.9600
C111 H11E 0.9600
C111 H11F 0.9600
C112 C113 1.3929
C112 C117 1.4764
C112 Ru6 2.224(13)
C113 C114 1.4574
C113 Ru6 2.256(15)
C113 H113 0.9300
C114 C115 1.4168
C114 Ru6 2.207(14)
C114 H114 0.9300
C115 C116 1.4322
C115 C118 1.5224
C115 Ru6 2.175(10)
C116 C117 1.3904
C116 Ru6 2.136(13)
C116 H116 0.9300
C117 Ru6 2.103(13)
C117 H117 0.9300
C118 C119 1.4145
C118 C120 1.5543
C118 H118 0.9800
C119 H11G 0.9600
C119 H11H 0.9600
C119 H11I 0.9600
C120 H12A 0.9600
C120 H12B 0.9600
C120 H12C 0.9600
C121 C122 1.3900
C121 C126 1.3900
C121 C130 1.39(4)
C122 C132 1.22(2)
C122 C123 1.3900
C123 C124 1.3900
C123 C127 1.41(4)
C124 C125 1.3900
C124 H124 0.9300
C125 C126 1.3900
C125 H125 0.9300
C126 H126 0.9300
C127 C128 1.45(4)
C127 H127 0.9300
C128 C131 1.34(4)
C128 H128 0.9300
C129 C133 1.28(4)
C129 C130 1.41(4)
C129 H129 0.9300
C130 H130 0.9300
C131 C132 1.3900
C131 C136 1.3900
C132 C133 1.3900
C133 C134 1.3900
C134 C135 1.3900
C134 H134 0.9300
C135 C136 1.3900
C135 H135 0.9300
C136 H136 0.9300
S1 O14 1.4318
S1 O15 1.4366
S1 O13 1.4398
S1 C1 1.8237
C1 F1 1.3225
C1 F2 1.3302
C1 F3 1.3359
S2 O18 1.4318
S2 O16 1.4366
S2 O17 1.4399
S2 C2 1.8237
C2 F6 1.3225
C2 F4 1.3300
C2 F5 1.3359
S3 O19 1.4318
S3 O21 1.4365
S3 O20 1.4399
S3 C3 1.8236
C3 F9 1.3226
C3 F7 1.3302
C3 F8 1.3360
S4 O23 1.4319
S4 O22 1.4366
S4 O24 1.4397
S4 C4 1.8237
C4 F10 1.3225
C4 F11 1.3302
C4 F12 1.3359
S5 O25 1.4318
S5 O26 1.4365
S5 O27 1.4399
S5 C5 1.8237
C5 F15 1.3225
C5 F14 1.3302
C5 F13 1.3360
S6 O29 1.4319
S6 O28 1.4366
S6 O30 1.4399
S6 C6 1.8237
C6 F16 1.3225
C6 F18 1.3301
C6 F17 1.3360
N1 Ru1 2.102(10)
N2 Ru2 2.124(11)
N3 Ru3 2.121(10)
N4 Ru4 2.130(11)
N5 Ru5 2.124(10)
N6 Ru6 2.106(11)
O1 Ru1 2.092(9)
O2 Ru1 2.104(8)
O3 Ru2 2.082(8)
O4 Ru2 2.079(8)
O5 Ru3 2.075(8)
O6 Ru3 2.064(7)
O7 Ru4 2.115(8)
O8 Ru4 2.074(7)
O9 Ru5 2.074(9)
O10 Ru5 2.045(12)
O11 Ru6 2.065(14)
O12 Ru6 2.076(9)

loop_
_geom_torsion_atom_site_label_1
_geom_torsion_atom_site_label_2
_geom_torsion_atom_site_label_3
_geom_torsion_atom_site_label_4
_geom_torsion
N1 C7 C8 C9 -1(2)
C7 C8 C9 C10 0.3(19)
C7 C8 C9 C12 177.5(12)
C8 C9 C10 C11 0.1(18)
C12 C9 C10 C11 -177.0(11)
C9 C10 C11 N1 -0.1(19)
C10 C9 C12 N9 168.2(11)
C8 C9 C12 N9 -8.8(17)
C10 C9 C12 N7 -10.7(17)
C8 C9 C12 N7 172.2(11)
N7 C13 C14 C15 -12.5(15)
N8 C13 C14 C15 169.6(11)
N7 C13 C14 C17 164.5(11)
N8 C13 C14 C17 -13.5(16)
C17 C14 C15 C16 -1.4(18)
C13 C14 C15 C16 175.7(11)
C14 C15 C16 N3 0(2)
C15 C14 C17 C18 1.6(18)
C13 C14 C17 C18 -175.5(11)
C14 C17 C18 N3 -1(2)
N9 C19 C20 C21 176.3(11)
N8 C19 C20 C21 -4.5(17)
N9 C19 C20 C23 -3.8(16)
N8 C19 C20 C23 175.3(11)
C23 C20 C21 C22 -1.7(19)
C19 C20 C21 C22 178.1(12)
C20 C21 C22 N5 0(2)
C21 C20 C23 C24 1.3(18)
C19 C20 C23 C24 -178.5(11)
C20 C23 C24 N5 0(2)
N2 C25 C26 C27 4(2)
C25 C26 C27 C28 -4.3(18)
C25 C26 C27 C30 179.4(11)
C26 C27 C28 C29 2.2(17)
C30 C27 C28 C29 178.3(11)
C27 C28 C29 N2 0.3(19)
C28 C27 C30 N10 -178.3(10)
C26 C27 C30 N10 -2.2(15)
C28 C27 C30 N12 6.7(15)
C26 C27 C30 N12 -177.2(10)
N10 C31 C32 C35 -167.9(10)
N11 C31 C32 C35 8.2(15)
N10 C31 C32 C33 13.5(15)
N11 C31 C32 C33 -170.4(10)
C35 C32 C33 C34 3.3(16)
C31 C32 C33 C34 -178.0(10)
C32 C33 C34 N4 0.4(18)
C33 C32 C35 C36 -5.4(16)
C31 C32 C35 C36 176.0(10)
C32 C35 C36 N4 3.8(17)
N11 C37 C38 C39 -167.7(11)
N12 C37 C38 C39 6.3(17)
N11 C37 C38 C41 13.7(17)
N12 C37 C38 C41 -172.3(12)
C41 C38 C39 C40 -7(2)
C37 C38 C39 C40 174.5(13)
C38 C39 C40 N6 6(2)
C39 C38 C41 C42 4.8(19)
C37 C38 C41 C42 -176.7(12)
C38 C41 C42 N6 -2(2)
O1 C43 C44 O2 0.2(14)
C48 C43 C44 O2 178.6(10)
O1 C43 C44 C45 -179.8(10)
C48 C43 C44 C45 -1.3(16)
O2 C44 C45 C46 -179.2(10)
C43 C44 C45 C46 0.8(16)
C44 C45 C46 O4 178.9(10)
C44 C45 C46 C47 0.6(15)
O4 C46 C47 O3 -2.1(14)
C45 C46 C47 O3 176.2(10)
O4 C46 C47 C48 180.0(10)
C45 C46 C47 C48 -1.6(16)
O3 C47 C48 C43 -176.7(10)
C46 C47 C48 C43 1.0(16)
O1 C43 C48 C47 178.7(10)
C44 C43 C48 C47 0.4(16)
O5 C49 C50 O6 -2.7(14)
C54 C49 C50 O6 179.4(10)
O5 C49 C50 C51 176.2(10)
C54 C49 C50 C51 -1.7(17)
O6 C50 C51 C52 179.0(11)
C49 C50 C51 C52 0.3(16)
C50 C51 C52 O8 179.2(10)
C50 C51 C52 C53 2.7(17)
O8 C52 C53 O7 0.0(15)
C51 C52 C53 O7 176.7(11)
O8 C52 C53 C54 178.8(10)
C51 C52 C53 C54 -4.6(18)
O7 C53 C54 C49 -178.4(10)
C52 C53 C54 C49 2.9(17)
O5 C49 C54 C53 -177.7(10)
C50 C49 C54 C53 0.0(17)
O9 C55 C56 O10 2.4(16)
C60 C55 C56 O10 -178.3(12)
O9 C55 C56 C57 -178.2(12)
C60 C55 C56 C57 1(2)
O10 C56 C57 C58 -178.3(12)
C55 C56 C57 C58 2(2)
C56 C57 C58 O12 177.8(12)
C56 C57 C58 C59 -4(2)
O12 C58 C59 O11 -0.4(17)
C57 C58 C59 O11 -179.0(12)
O12 C58 C59 C60 -179.7(12)
C57 C58 C59 C60 1.7(19)
O11 C59 C60 C55 -177.5(13)
C58 C59 C60 C55 2(2)
O9 C55 C60 C59 176.1(13)
C56 C55 C60 C59 -3(2)
C67 C62 C63 C64 1(2)
C61 C62 C63 C64 -177.4(14)
Ru1 C62 C63 C64 -53.6(12)
C67 C62 C63 Ru1 54.2(11)
C61 C62 C63 Ru1 -123.8(14)
C62 C63 C64 C65 2(2)
Ru1 C63 C64 C65 -51.9(13)
C62 C63 C64 Ru1 53.8(12)
C63 C64 C65 C66 -2(2)
Ru1 C64 C65 C66 -53.9(12)
C63 C64 C65 C68 178.0(14)
Ru1 C64 C65 C68 126.2(13)
C63 C64 C65 Ru1 51.7(13)
C64 C65 C66 C67 0(2)
C68 C65 C66 C67 179.7(14)
Ru1 C65 C66 C67 -54.1(12)
C64 C65 C66 Ru1 54.0(13)
C68 C65 C66 Ru1 -126.2(14)
C65 C66 C67 C62 3(2)
Ru1 C66 C67 C62 -51.3(11)
C65 C66 C67 Ru1 53.9(12)
C63 C62 C67 C66 -3(2)
C61 C62 C67 C66 175.2(13)
Ru1 C62 C67 C66 51.7(11)
C63 C62 C67 Ru1 -54.7(11)
C61 C62 C67 Ru1 123.4(13)
C66 C65 C68 C70 -102(4)
C64 C65 C68 C70 78(5)
Ru1 C65 C68 C70 166(4)
C66 C65 C68 C69 34(3)
C64 C65 C68 C69 -146(2)
Ru1 C65 C68 C69 -59(3)
C77 C72 C73 C74 -3(2)
C71 C72 C73 C74 -173.4(12)
Ru2 C72 C73 C74 -55.3(10)
C77 C72 C73 Ru2 52.3(12)
C71 C72 C73 Ru2 -118.1(12)
C72 C73 C74 C75 2.9(19)
Ru2 C73 C74 C75 -53.2(11)
C72 C73 C74 Ru2 56.1(11)
C73 C74 C75 C76 -0.4(18)
Ru2 C74 C75 C76 -52.6(10)
C73 C74 C75 C78 172.9(11)
Ru2 C74 C75 C78 120.7(12)
C73 C74 C75 Ru2 52.2(11)
C74 C75 C76 C77 -1.9(19)
C78 C75 C76 C77 -175.1(12)
Ru2 C75 C76 C77 -55.9(12)
C74 C75 C76 Ru2 54.0(11)
C78 C75 C76 Ru2 -119.2(12)
C75 C76 C77 C72 2(2)
Ru2 C76 C77 C72 -54.3(12)
C75 C76 C77 Ru2 56.0(12)
C73 C72 C77 C76 1(2)
C71 C72 C77 C76 171.5(12)
Ru2 C72 C77 C76 53.2(11)
C73 C72 C77 Ru2 -52.4(12)
C71 C72 C77 Ru2 118.3(12)
C74 C75 C78 C80 -157.8(14)
C76 C75 C78 C80 15(2)
Ru2 C75 C78 C80 -69.8(17)
C74 C75 C78 C79 70.9(18)
C76 C75 C78 C79 -116.2(16)
Ru2 C75 C78 C79 158.9(12)
C87 C82 C83 C84 -1.1(17)
C81 C82 C83 C84 -174.1(11)
Ru3 C82 C83 C84 -54.1(10)
C87 C82 C83 Ru3 52.9(10)
C81 C82 C83 Ru3 -120.0(11)
C82 C83 C84 C85 -0.8(18)
Ru3 C83 C84 C85 -55.3(11)
C82 C83 C84 Ru3 54.5(10)
C83 C84 C85 C86 2.3(18)
Ru3 C84 C85 C86 -52.8(10)
C83 C84 C85 C88 177.6(11)
Ru3 C84 C85 C88 122.5(12)
C83 C84 C85 Ru3 55.1(11)
C84 C85 C86 C87 -1.9(18)
C88 C85 C86 C87 -177.2(12)
Ru3 C85 C86 C87 -54.5(11)
C84 C85 C86 Ru3 52.6(10)
C88 C85 C86 Ru3 -122.7(12)
C85 C86 C87 C82 0.1(18)
Ru3 C86 C87 C82 -54.5(10)
C85 C86 C87 Ru3 54.7(11)
C83 C82 C87 C86 1.4(17)
C81 C82 C87 C86 174.5(11)
Ru3 C82 C87 C86 53.9(10)
C83 C82 C87 Ru3 -52.5(10)
C81 C82 C87 Ru3 120.6(10)
C86 C85 C88 C90 -93.8(18)
C84 C85 C88 C90 91.2(19)
Ru3 C85 C88 C90 178.1(14)
C86 C85 C88 C89 26.3(19)
C84 C85 C88 C89 -148.7(13)
Ru3 C85 C88 C89 -61.9(17)
C97 C92 C93 C94 2.2(17)
C91 C92 C93 C94 -174.3(11)
Ru4 C92 C93 C94 -52.8(11)
C97 C92 C93 Ru4 55.0(10)
C91 C92 C93 Ru4 -121.4(12)
C92 C93 C94 C95 0.8(18)
Ru4 C93 C94 C95 -51.4(11)
C92 C93 C94 Ru4 52.2(10)
C93 C94 C95 C96 -4.7(18)
Ru4 C94 C95 C96 -56.1(10)
C93 C94 C95 C98 178.2(12)
Ru4 C94 C95 C98 126.8(11)
C93 C94 C95 Ru4 51.4(11)
C94 C95 C96 C97 5.5(17)
C98 C95 C96 C97 -177.6(12)
Ru4 C95 C96 C97 -50.8(10)
C94 C95 C96 Ru4 56.3(10)
C98 C95 C96 Ru4 -126.8(12)
C95 C96 C97 C92 -3(2)
Ru4 C96 C97 C92 -54.3(12)
C95 C96 C97 Ru4 51.7(10)
C93 C92 C97 C96 -1.3(19)
C91 C92 C97 C96 174.9(13)
Ru4 C92 C97 C96 54.9(12)
C93 C92 C97 Ru4 -56.2(10)
C91 C92 C97 Ru4 119.9(13)
C94 C95 C98 C100 89.4(16)
C96 C95 C98 C100 -87.4(16)
Ru4 C95 C98 C100 178.9(11)
C94 C95 C98 C99 -149.0(13)
C96 C95 C98 C99 34.1(19)
Ru4 C95 C98 C99 -59.6(18)
C107 C102 C103 C104 0(2)
C101 C102 C103 C104 -174.8(15)
Ru5 C102 C103 C104 -52.0(14)
C107 C102 C103 Ru5 52.5(14)
C101 C102 C103 Ru5 -122.8(15)
C102 C103 C104 C105 -1(2)
Ru5 C103 C104 C105 -53.8(14)
C102 C103 C104 Ru5 52.6(14)
C103 C104 C105 C106 3(2)
Ru5 C104 C105 C106 -51.9(12)
C103 C104 C105 C108 -178.9(18)
Ru5 C104 C105 C108 125.8(18)
C103 C104 C105 Ru5 55.3(15)
C104 C105 C106 C107 -5(2)
C108 C105 C106 C107 177.7(17)
Ru5 C105 C106 C107 -57.2(12)
C104 C105 C106 Ru5 52.6(13)
C108 C105 C106 Ru5 -125.1(17)
C103 C102 C107 C106 -2(2)
C101 C102 C107 C106 173.2(14)
Ru5 C102 C107 C106 51.1(13)
C103 C102 C107 Ru5 -53.0(14)
C101 C102 C107 Ru5 122.0(16)
C105 C106 C107 C102 4(2)
Ru5 C106 C107 C102 -53.3(14)
C105 C106 C107 Ru5 57.3(13)
C104 C105 C108 C109 -156(3)
C106 C105 C108 C109 21(4)
Ru5 C105 C108 C109 -67(5)
C104 C105 C108 C110 75(4)
C106 C105 C108 C110 -108(3)
Ru5 C105 C108 C110 165(3)
C117 C112 C113 C114 0.9
C111 C112 C113 C114 -176.6
Ru6 C112 C113 C114 50.6(4)
C117 C112 C113 Ru6 -49.6(4)
C111 C112 C113 Ru6 132.9(4)
C112 C113 C114 C115 1.5
Ru6 C113 C114 C115 52.7(4)
C112 C113 C114 Ru6 -51.2(4)
C113 C114 C115 C116 -1.9
Ru6 C114 C115 C116 52.1(4)
C113 C114 C115 C118 177.8
Ru6 C114 C115 C118 -128.2(4)
C113 C114 C115 Ru6 -54.0(4)
C114 C115 C116 C117 -0.2
C118 C115 C116 C117 -179.9
Ru6 C115 C116 C117 53.4(4)
C114 C115 C116 Ru6 -53.6(4)
C118 C115 C116 Ru6 126.7(4)
C115 C116 C117 C112 2.7
Ru6 C116 C117 C112 57.3(5)
C115 C116 C117 Ru6 -54.6(5)
C113 C112 C117 C116 -3.1
C111 C112 C117 C116 174.4
Ru6 C112 C117 C116 -56.3(4)
C113 C112 C117 Ru6 53.2(4)
C111 C112 C117 Ru6 -129.3(4)
C114 C115 C118 C119 -147.7
C116 C115 C118 C119 32.0
Ru6 C115 C118 C119 121.5(7)
C114 C115 C118 C120 66.7
C116 C115 C118 C120 -113.6
Ru6 C115 C118 C120 -24.1(7)
C126 C121 C122 C132 178.9(13)
C130 C121 C122 C132 -1.2(17)
C126 C121 C122 C123 0.0
C130 C121 C122 C123 180.0(14)
C132 C122 C123 C124 -178.9(13)
C121 C122 C123 C124 0.0
C132 C122 C123 C127 -2.6(16)
C121 C122 C123 C127 176.3(16)
C122 C123 C124 C125 0.0
C127 C123 C124 C125 -176.3(15)
C123 C124 C125 C126 0.0
C124 C125 C126 C121 0.0
C122 C121 C126 C125 0.0
C130 C121 C126 C125 -180.0(14)
C122 C123 C127 C128 4(2)
C124 C123 C127 C128 -179.8(14)
C123 C127 C128 C131 -4(3)
C122 C121 C130 C129 1(3)
C126 C121 C130 C129 -179.4(15)
C133 C129 C130 C121 1(3)
C127 C128 C131 C132 2(2)
C127 C128 C131 C136 -176.6(15)
C121 C122 C132 C133 0.3(14)
C123 C122 C132 C133 179.2(7)
C121 C122 C132 C131 -177.9(8)
C123 C122 C132 C131 0.9(16)
C128 C131 C132 C122 -0.7(17)
C136 C131 C132 C122 178.1(15)
C128 C131 C132 C133 -178.8(15)
C136 C131 C132 C133 0.0
C130 C129 C133 C132 -2(3)
C130 C129 C133 C134 178.0(15)
C122 C132 C133 C129 2(2)
C131 C132 C133 C129 -180(2)
C122 C132 C133 C134 -178.4(13)
C131 C132 C133 C134 0.0
C129 C133 C134 C135 180.0(15)
C132 C133 C134 C135 0.0
C133 C134 C135 C136 0.0
C134 C135 C136 C131 0.0
C128 C131 C136 C135 178.7(17)
C132 C131 C136 C135 0.0
O14 S1 C1 F1 -59.5
O15 S1 C1 F1 179.9
O13 S1 C1 F1 61.0
O14 S1 C1 F2 179.9
O15 S1 C1 F2 59.3
O13 S1 C1 F2 -59.6
O14 S1 C1 F3 60.4
O15 S1 C1 F3 -60.2
O13 S1 C1 F3 -179.1
O18 S2 C2 F6 -59.5
O16 S2 C2 F6 179.9
O17 S2 C2 F6 61.0
O18 S2 C2 F4 179.9
O16 S2 C2 F4 59.3
O17 S2 C2 F4 -59.6
O18 S2 C2 F5 60.4
O16 S2 C2 F5 -60.2
O17 S2 C2 F5 -179.1
O19 S3 C3 F9 -59.5
O21 S3 C3 F9 179.9
O20 S3 C3 F9 61.0
O19 S3 C3 F7 179.9
O21 S3 C3 F7 59.3
O20 S3 C3 F7 -59.6
O19 S3 C3 F8 60.4
O21 S3 C3 F8 -60.2
O20 S3 C3 F8 -179.1
O23 S4 C4 F10 -59.5
O22 S4 C4 F10 179.9
O24 S4 C4 F10 61.0
O23 S4 C4 F11 179.9
O22 S4 C4 F11 59.3
O24 S4 C4 F11 -59.6
O23 S4 C4 F12 60.4
O22 S4 C4 F12 -60.2
O24 S4 C4 F12 -179.1
O25 S5 C5 F15 -59.5
O26 S5 C5 F15 179.9
O27 S5 C5 F15 61.0
O25 S5 C5 F14 179.9
O26 S5 C5 F14 59.3
O27 S5 C5 F14 -59.6
O25 S5 C5 F13 60.4
O26 S5 C5 F13 -60.2
O27 S5 C5 F13 -179.1
O29 S6 C6 F16 -59.5
O28 S6 C6 F16 179.9
O30 S6 C6 F16 61.0
O29 S6 C6 F18 179.9
O28 S6 C6 F18 59.3
O30 S6 C6 F18 -59.6
O29 S6 C6 F17 60.4
O28 S6 C6 F17 -60.2
O30 S6 C6 F17 -179.1
C8 C7 N1 C11 1(2)
C8 C7 N1 Ru1 -175.8(11)
C10 C11 N1 C7 -0.5(18)
C10 C11 N1 Ru1 176.4(9)
C28 C29 N2 C25 -0.5(18)
C28 C29 N2 Ru2 177.9(9)
C26 C25 N2 C29 -1.7(19)
C26 C25 N2 Ru2 179.9(10)
C15 C16 N3 C18 0.6(18)
C15 C16 N3 Ru3 -170.4(10)
C17 C18 N3 C16 -0.5(18)
C17 C18 N3 Ru3 170.5(10)
C33 C34 N4 C36 -2.3(17)
C33 C34 N4 Ru4 169.8(9)
C35 C36 N4 C34 0.2(17)
C35 C36 N4 Ru4 -172.0(9)
C21 C22 N5 C24 1(2)
C21 C22 N5 Ru5 -176.5(10)
C23 C24 N5 C22 -2(2)
C23 C24 N5 Ru5 176.2(10)
C41 C42 N6 C40 1(2)
C41 C42 N6 Ru6 177.8(11)
C39 C40 N6 C42 -3(2)
C39 C40 N6 Ru6 179.8(12)
N8 C13 N7 C12 1.5(16)
C14 C13 N7 C12 -176.2(10)
N9 C12 N7 C13 -1.0(17)
C9 C12 N7 C13 177.8(10)
N7 C13 N8 C19 -1.2(16)
C14 C13 N8 C19 176.6(9)
N9 C19 N8 C13 0.2(16)
C20 C19 N8 C13 -178.9(9)
N8 C19 N9 C12 0.2(17)
C20 C19 N9 C12 179.3(10)
N7 C12 N9 C19 0.2(17)
C9 C12 N9 C19 -178.6(10)
N12 C30 N10 C31 -2.7(14)
C27 C30 N10 C31 -177.3(9)
N11 C31 N10 C30 1.6(15)
C32 C31 N10 C30 177.3(9)
N12 C37 N11 C31 2.0(17)
C38 C37 N11 C31 175.5(9)
N10 C31 N11 C37 -1.2(16)
C32 C31 N11 C37 -176.8(10)
N11 C37 N12 C30 -3.0(17)
C38 C37 N12 C30 -176.2(9)
N10 C30 N12 C37 3.4(15)
C27 C30 N12 C37 178.2(9)
C48 C43 O1 Ru1 -179.1(8)
C44 C43 O1 Ru1 -0.8(12)
C45 C44 O2 Ru1 -179.6(8)
C43 C44 O2 Ru1 0.4(11)
C48 C47 O3 Ru2 179.9(9)
C46 C47 O3 Ru2 2.0(12)
C45 C46 O4 Ru2 -177.2(8)
C47 C46 O4 Ru2 1.1(11)
C54 C49 O5 Ru3 -174.6(9)
C50 C49 O5 Ru3 7.5(12)
C51 C50 O6 Ru3 177.6(9)
C49 C50 O6 Ru3 -3.6(12)
C54 C53 O7 Ru4 177.3(9)
C52 C53 O7 Ru4 -4.0(12)
C51 C52 O8 Ru4 -172.8(8)
C53 C52 O8 Ru4 4.0(13)
C60 C55 O9 Ru5 177.5(11)
C56 C55 O9 Ru5 -3.1(14)
C57 C56 O10 Ru5 -179.8(11)
C55 C56 O10 Ru5 -0.5(14)
C60 C59 O11 Ru6 -179.7(11)
C58 C59 O11 Ru6 1.0(14)
C57 C58 O12 Ru6 178.1(10)
C59 C58 O12 Ru6 -0.4(14)
C43 O1 Ru1 N1 -83.4(8)
C43 O1 Ru1 O2 0.7(7)
C43 O1 Ru1 C66 130.6(9)
C43 O1 Ru1 C62 74.0(11)
C43 O1 Ru1 C63 150(3)
C43 O1 Ru1 C67 96.7(9)
C43 O1 Ru1 C65 166.7(8)
C43 O1 Ru1 C64 -170.9(10)
C7 N1 Ru1 O1 -50.1(10)
C11 N1 Ru1 O1 133.2(9)
C7 N1 Ru1 O2 -127.9(10)
C11 N1 Ru1 O2 55.4(9)
C7 N1 Ru1 C66 32.6(15)
C11 N1 Ru1 C66 -144.1(11)
C7 N1 Ru1 C62 148.2(10)
C11 N1 Ru1 C62 -28.5(12)
C7 N1 Ru1 C63 123.0(11)
C11 N1 Ru1 C63 -53.7(10)
C7 N1 Ru1 C67 129(2)
C11 N1 Ru1 C67 -47(3)
C7 N1 Ru1 C65 50.9(11)
C11 N1 Ru1 C65 -125.8(10)
C7 N1 Ru1 C64 84.9(11)
C11 N1 Ru1 C64 -91.8(10)
C44 O2 Ru1 O1 -0.6(7)
C44 O2 Ru1 N1 85.8(7)
C44 O2 Ru1 C66 -80.2(9)
C44 O2 Ru1 C62 -143.8(8)
C44 O2 Ru1 C63 -176.0(8)
C44 O2 Ru1 C67 -105.4(8)
C44 O2 Ru1 C65 -89(2)
C44 O2 Ru1 C64 168.4(10)
C67 C66 Ru1 O1 -117.7(10)
C65 C66 Ru1 O1 109.8(8)
C67 C66 Ru1 N1 161.1(9)
C65 C66 Ru1 N1 28.6(14)
C67 C66 Ru1 O2 -44.0(12)
C65 C66 Ru1 O2 -176.5(7)
C67 C66 Ru1 C62 28.5(10)
C65 C66 Ru1 C62 -104.0(10)
C67 C66 Ru1 C63 65.2(10)
C65 C66 Ru1 C63 -67.3(9)
C65 C66 Ru1 C67 -132.5(14)
C67 C66 Ru1 C65 132.5(14)
C67 C66 Ru1 C64 102.9(11)
C65 C66 Ru1 C64 -29.6(8)
C63 C62 Ru1 O1 166.4(9)
C67 C62 Ru1 O1 35.7(12)
C61 C62 Ru1 O1 -76.8(18)
C63 C62 Ru1 N1 -43.6(12)
C67 C62 Ru1 N1 -174.3(8)
C61 C62 Ru1 N1 73.2(17)
C63 C62 Ru1 O2 -124.5(10)
C67 C62 Ru1 O2 104.8(9)
C61 C62 Ru1 O2 -7.7(16)
C63 C62 Ru1 C66 103.6(11)
C67 C62 Ru1 C66 -27.0(9)
C61 C62 Ru1 C66 -139.6(17)
C67 C62 Ru1 C63 -130.6(14)
C61 C62 Ru1 C63 117(2)
C63 C62 Ru1 C67 130.6(14)
C61 C62 Ru1 C67 -112.6(19)
C63 C62 Ru1 C65 66.7(11)
C67 C62 Ru1 C65 -63.9(10)
C61 C62 Ru1 C65 -176.5(17)
C63 C62 Ru1 C64 29.9(11)
C67 C62 Ru1 C64 -100.8(11)
C61 C62 Ru1 C64 146.6(18)
C62 C63 Ru1 O1 -87(3)
C64 C63 Ru1 O1 45(4)
C62 C63 Ru1 N1 147.5(9)
C64 C63 Ru1 N1 -80.2(11)
C62 C63 Ru1 O2 61.2(10)
C64 C63 Ru1 O2 -166.5(10)
C62 C63 Ru1 C66 -67.1(10)
C64 C63 Ru1 C66 65.1(12)
C64 C63 Ru1 C62 132.2(16)
C62 C63 Ru1 C67 -31.1(9)
C64 C63 Ru1 C67 101.1(12)
C62 C63 Ru1 C65 -104.2(11)
C64 C63 Ru1 C65 28.1(11)
C62 C63 Ru1 C64 -132.2(16)
C66 C67 Ru1 O1 67.3(11)
C62 C67 Ru1 O1 -157.6(8)
C66 C67 Ru1 N1 -112(2)
C62 C67 Ru1 N1 23(3)
C66 C67 Ru1 O2 146.7(10)
C62 C67 Ru1 O2 -78.3(9)
C62 C67 Ru1 C66 135.1(15)
C66 C67 Ru1 C62 -135.1(15)
C66 C67 Ru1 C63 -105.4(11)
C62 C67 Ru1 C63 29.7(9)
C66 C67 Ru1 C65 -29.2(10)
C62 C67 Ru1 C65 105.8(10)
C66 C67 Ru1 C64 -66.8(11)
C62 C67 Ru1 C64 68.3(10)
C66 C65 Ru1 O1 -74.1(8)
C64 C65 Ru1 O1 154.0(8)
C68 C65 Ru1 O1 44(2)
C66 C65 Ru1 N1 -163.2(8)
C64 C65 Ru1 N1 64.9(9)
C68 C65 Ru1 N1 -45(2)
C66 C65 Ru1 O2 12(2)
C64 C65 Ru1 O2 -120(2)
C68 C65 Ru1 O2 129(2)
C64 C65 Ru1 C66 -131.9(12)
C68 C65 Ru1 C66 118(2)
C66 C65 Ru1 C62 66.8(9)
C64 C65 Ru1 C62 -65.1(9)
C68 C65 Ru1 C62 -175(2)
C66 C65 Ru1 C63 103.3(9)
C64 C65 Ru1 C63 -28.6(8)
C68 C65 Ru1 C63 -139(2)
C66 C65 Ru1 C67 28.8(9)
C64 C65 Ru1 C67 -103.1(9)
C68 C65 Ru1 C67 147(2)
C66 C65 Ru1 C64 131.9(12)
C68 C65 Ru1 C64 -110(2)
C65 C64 Ru1 O1 -37.2(12)
C63 C64 Ru1 O1 -171.5(8)
C65 C64 Ru1 N1 -122.0(8)
C63 C64 Ru1 N1 103.8(11)
C65 C64 Ru1 O2 157.9(8)
C63 C64 Ru1 O2 23.7(16)
C65 C64 Ru1 C66 29.4(8)
C63 C64 Ru1 C66 -104.8(11)
C65 C64 Ru1 C62 105.3(10)
C63 C64 Ru1 C62 -28.9(10)
C65 C64 Ru1 C63 134.2(15)
C65 C64 Ru1 C67 66.1(9)
C63 C64 Ru1 C67 -68.1(11)
C63 C64 Ru1 C65 -134.2(15)
C46 O4 Ru2 O3 -0.1(7)
C46 O4 Ru2 N2 -85.0(7)
C46 O4 Ru2 C76 77.7(9)
C46 O4 Ru2 C73 171.5(8)
C46 O4 Ru2 C74 136.1(8)
C46 O4 Ru2 C77 109(3)
C46 O4 Ru2 C72 -169.3(8)
C46 O4 Ru2 C75 100.8(8)
C47 O3 Ru2 O4 -1.1(7)
C47 O3 Ru2 N2 83.7(8)
C47 O3 Ru2 C76 -137.2(8)
C47 O3 Ru2 C73 -129(3)
C47 O3 Ru2 C74 -81.0(10)
C47 O3 Ru2 C77 -172.0(8)
C47 O3 Ru2 C72 168.4(8)
C47 O3 Ru2 C75 -100.6(8)
C29 N2 Ru2 O4 123.4(9)
C25 N2 Ru2 O4 -58.2(9)
C29 N2 Ru2 O3 45.3(9)
C25 N2 Ru2 O3 -136.3(9)
C29 N2 Ru2 C76 -37.9(11)
C25 N2 Ru2 C76 140.5(9)
C29 N2 Ru2 C73 -129.2(9)
C25 N2 Ru2 C73 49.2(10)
C29 N2 Ru2 C74 -151.0(9)
C25 N2 Ru2 C74 27.3(12)
C29 N2 Ru2 C77 -59.0(10)
C25 N2 Ru2 C77 119.4(10)
C29 N2 Ru2 C72 -94.9(10)
C25 N2 Ru2 C72 83.5(10)
C29 N2 Ru2 C75 -103(3)
C25 N2 Ru2 C75 76(3)
C77 C76 Ru2 O4 172.0(7)
C75 C76 Ru2 O4 38.2(9)
C77 C76 Ru2 O3 -115.4(8)
C75 C76 Ru2 O3 110.8(7)
C77 C76 Ru2 N2 -34.6(11)
C75 C76 Ru2 N2 -168.5(7)
C77 C76 Ru2 C73 66.1(9)
C75 C76 Ru2 C73 -67.7(8)
C77 C76 Ru2 C74 104.1(9)
C75 C76 Ru2 C74 -29.8(8)
C75 C76 Ru2 C77 -133.9(11)
C77 C76 Ru2 C72 30.2(9)
C75 C76 Ru2 C72 -103.6(9)
C77 C76 Ru2 C75 133.9(11)
C72 C73 Ru2 O4 159.8(8)
C74 C73 Ru2 O4 -68.7(9)
C72 C73 Ru2 O3 -75(3)
C74 C73 Ru2 O3 57(3)
C72 C73 Ru2 N2 71.8(9)
C74 C73 Ru2 N2 -156.7(8)
C72 C73 Ru2 C76 -66.3(9)
C74 C73 Ru2 C76 65.3(8)
C72 C73 Ru2 C74 -131.5(13)
C72 C73 Ru2 C77 -29.1(9)
C74 C73 Ru2 C77 102.4(9)
C74 C73 Ru2 C72 131.5(13)
C72 C73 Ru2 C75 -104.5(9)
C74 C73 Ru2 C75 27.0(8)
C75 C74 Ru2 O4 -107.5(9)
C73 C74 Ru2 O4 117.9(8)
C75 C74 Ru2 O3 -33.4(11)
C73 C74 Ru2 O3 -168.1(7)
C75 C74 Ru2 N2 170.1(7)
C73 C74 Ru2 N2 35.4(11)
C75 C74 Ru2 C76 31.3(8)
C73 C74 Ru2 C76 -103.3(9)
C75 C74 Ru2 C73 134.6(13)
C75 C74 Ru2 C77 68.2(9)
C73 C74 Ru2 C77 -66.4(9)
C75 C74 Ru2 C72 105.9(10)
C73 C74 Ru2 C72 -28.8(8)
C73 C74 Ru2 C75 -134.6(13)
C76 C77 Ru2 O4 -38(3)
C72 C77 Ru2 O4 93(3)
C76 C77 Ru2 O3 69.6(8)
C72 C77 Ru2 O3 -159.6(8)
C76 C77 Ru2 N2 157.2(7)
C72 C77 Ru2 N2 -72.0(9)
C72 C77 Ru2 C76 130.9(13)
C76 C77 Ru2 C73 -103.0(9)
C72 C77 Ru2 C73 27.9(9)
C76 C77 Ru2 C74 -64.8(8)
C72 C77 Ru2 C74 66.0(9)
C76 C77 Ru2 C72 -130.9(13)
C76 C77 Ru2 C75 -28.7(8)
C72 C77 Ru2 C75 102.2(10)
C73 C72 Ru2 O4 -31.7(12)
C77 C72 Ru2 O4 -165.0(8)
C71 C72 Ru2 O4 83.7(16)
C73 C72 Ru2 O3 164.8(8)
C77 C72 Ru2 O3 31.6(12)
C71 C72 Ru2 O3 -79.7(15)
C73 C72 Ru2 N2 -113.2(9)
C77 C72 Ru2 N2 113.5(9)
C71 C72 Ru2 N2 2.2(14)
C73 C72 Ru2 C76 103.4(9)
C77 C72 Ru2 C76 -29.9(9)
C71 C72 Ru2 C76 -141.2(16)
C77 C72 Ru2 C73 -133.2(13)
C71 C72 Ru2 C73 115.5(17)
C73 C72 Ru2 C74 30.3(9)
C77 C72 Ru2 C74 -102.9(10)
C71 C72 Ru2 C74 145.8(16)
C73 C72 Ru2 C77 133.2(13)
C71 C72 Ru2 C77 -111.3(18)
C73 C72 Ru2 C75 65.7(9)
C77 C72 Ru2 C75 -67.6(9)
C71 C72 Ru2 C75 -178.9(15)
C74 C75 Ru2 O4 76.9(9)
C76 C75 Ru2 O4 -153.3(7)
C78 C75 Ru2 O4 -38.4(13)
C74 C75 Ru2 O3 156.6(8)
C76 C75 Ru2 O3 -73.6(7)
C78 C75 Ru2 O3 41.3(13)
C74 C75 Ru2 N2 -56(4)
C76 C75 Ru2 N2 74(3)
C78 C75 Ru2 N2 -171(3)
C74 C75 Ru2 C76 -129.8(12)
C78 C75 Ru2 C76 114.9(15)
C74 C75 Ru2 C73 -28.5(9)
C76 C75 Ru2 C73 101.3(8)
C78 C75 Ru2 C73 -143.8(14)
C76 C75 Ru2 C74 129.8(12)
C78 C75 Ru2 C74 -115.3(16)
C74 C75 Ru2 C77 -101.7(10)
C76 C75 Ru2 C77 28.1(7)
C78 C75 Ru2 C77 143.0(13)
C74 C75 Ru2 C72 -64.0(9)
C76 C75 Ru2 C72 65.7(8)
C78 C75 Ru2 C72 -179.3(13)
C50 O6 Ru3 O5 5.7(8)
C50 O6 Ru3 N3 -78.9(8)
C50 O6 Ru3 C84 -160.6(9)
C50 O6 Ru3 C86 149.0(8)
C50 O6 Ru3 C83 102.4(19)
C50 O6 Ru3 C82 87.2(9)
C50 O6 Ru3 C87 112.0(9)
C50 O6 Ru3 C85 -177.6(8)
C49 O5 Ru3 O6 -7.2(7)
C49 O5 Ru3 N3 79.1(8)
C49 O5 Ru3 C84 162.2(8)
C49 O5 Ru3 C86 -84.2(10)
C49 O5 Ru3 C83 -175.1(8)
C49 O5 Ru3 C82 -138.6(8)
C49 O5 Ru3 C87 -103.4(8)
C49 O5 Ru3 C85 -166(3)
C16 N3 Ru3 O6 -47.3(9)
C18 N3 Ru3 O6 142.3(9)
C16 N3 Ru3 O5 -125.0(9)
C18 N3 Ru3 O5 64.6(9)
C16 N3 Ru3 C84 99.7(10)
C18 N3 Ru3 C84 -70.7(10)
C16 N3 Ru3 C86 41.3(11)
C18 N3 Ru3 C86 -129.1(9)
C16 N3 Ru3 C83 132.5(9)
C18 N3 Ru3 C83 -38.0(10)
C16 N3 Ru3 C82 150.0(9)
C18 N3 Ru3 C82 -20.4(12)
C16 N3 Ru3 C87 67(3)
C18 N3 Ru3 C87 -103(2)
C16 N3 Ru3 C85 63.0(10)
C18 N3 Ru3 C85 -107.5(10)
C83 C84 Ru3 O6 -160.0(7)
C85 C84 Ru3 O6 -26.3(13)
C83 C84 Ru3 O5 39.0(10)
C85 C84 Ru3 O5 172.7(8)
C83 C84 Ru3 N3 119.5(8)
C85 C84 Ru3 N3 -106.8(10)
C83 C84 Ru3 C86 -103.5(9)
C85 C84 Ru3 C86 30.2(9)
C85 C84 Ru3 C83 133.7(13)
C83 C84 Ru3 C82 -29.6(8)
C85 C84 Ru3 C82 104.1(10)
C83 C84 Ru3 C87 -66.8(8)
C85 C84 Ru3 C87 66.9(10)
C83 C84 Ru3 C85 -133.7(13)
C87 C86 Ru3 O6 -103.0(7)
C85 C86 Ru3 O6 122.1(8)
C87 C86 Ru3 O5 -31.0(10)
C85 C86 Ru3 O5 -165.9(8)
C87 C86 Ru3 N3 171.6(7)
C85 C86 Ru3 N3 36.7(10)
C87 C86 Ru3 C84 104.4(8)
C85 C86 Ru3 C84 -30.5(9)
C87 C86 Ru3 C83 68.3(8)
C85 C86 Ru3 C83 -66.6(9)
C87 C86 Ru3 C82 30.7(7)
C85 C86 Ru3 C82 -104.3(9)
C85 C86 Ru3 C87 -134.9(12)
C87 C86 Ru3 C85 134.9(12)
C84 C83 Ru3 O6 113.4(18)
C82 C83 Ru3 O6 -19(2)
C84 C83 Ru3 O5 -152.7(7)
C82 C83 Ru3 O5 75.1(7)
C84 C83 Ru3 N3 -65.3(8)
C82 C83 Ru3 N3 162.5(7)
C82 C83 Ru3 C84 -132.2(11)
C84 C83 Ru3 C86 65.9(8)
C82 C83 Ru3 C86 -66.3(7)
C84 C83 Ru3 C82 132.2(11)
C84 C83 Ru3 C87 103.2(9)
C82 C83 Ru3 C87 -29.0(8)
C84 C83 Ru3 C85 28.7(8)
C82 C83 Ru3 C85 -103.5(8)
C83 C82 Ru3 O6 175.0(6)
C87 C82 Ru3 O6 42.2(9)
C81 C82 Ru3 O6 -70.3(12)
C83 C82 Ru3 O5 -110.1(7)
C87 C82 Ru3 O5 117.0(8)
C81 C82 Ru3 O5 4.6(11)
C83 C82 Ru3 N3 -27.9(10)
C87 C82 Ru3 N3 -160.8(8)
C81 C82 Ru3 N3 86.8(12)
C83 C82 Ru3 C84 28.6(7)
C87 C82 Ru3 C84 -104.2(9)
C81 C82 Ru3 C84 143.3(13)
C83 C82 Ru3 C86 102.6(8)
C87 C82 Ru3 C86 -30.3(8)
C81 C82 Ru3 C86 -142.7(12)
C87 C82 Ru3 C83 -132.8(11)
C81 C82 Ru3 C83 114.7(14)
C83 C82 Ru3 C87 132.8(11)
C81 C82 Ru3 C87 -112.5(15)
C83 C82 Ru3 C85 65.8(7)
C87 C82 Ru3 C85 -67.0(8)
C81 C82 Ru3 C85 -179.4(12)
C86 C87 Ru3 O6 81.0(7)
C82 C87 Ru3 O6 -148.9(7)
C86 C87 Ru3 O5 160.6(6)
C82 C87 Ru3 O5 -69.3(8)
C86 C87 Ru3 N3 -32(3)
C82 C87 Ru3 N3 98(2)
C86 C87 Ru3 C84 -65.1(7)
C82 C87 Ru3 C84 65.0(8)
C82 C87 Ru3 C86 130.1(11)
C86 C87 Ru3 C83 -101.1(8)
C82 C87 Ru3 C83 29.0(7)
C86 C87 Ru3 C82 -130.1(11)
C86 C87 Ru3 C85 -27.6(7)
C82 C87 Ru3 C85 102.5(8)
C86 C85 Ru3 O6 -64.9(9)
C84 C85 Ru3 O6 164.8(8)
C88 C85 Ru3 O6 50.7(13)
C86 C85 Ru3 O5 93(3)
C84 C85 Ru3 O5 -37(4)
C88 C85 Ru3 O5 -151(3)
C86 C85 Ru3 N3 -153.3(8)
C84 C85 Ru3 N3 76.4(9)
C88 C85 Ru3 N3 -37.8(13)
C86 C85 Ru3 C84 130.3(14)
C88 C85 Ru3 C84 -114.2(17)
C84 C85 Ru3 C86 -130.3(14)
C88 C85 Ru3 C86 115.5(15)
C86 C85 Ru3 C83 102.5(9)
C84 C85 Ru3 C83 -27.8(9)
C88 C85 Ru3 C83 -142.0(14)
C86 C85 Ru3 C82 65.2(8)
C84 C85 Ru3 C82 -65.1(9)
C88 C85 Ru3 C82 -179.3(13)
C86 C85 Ru3 C87 27.6(8)
C84 C85 Ru3 C87 -102.7(10)
C88 C85 Ru3 C87 143.1(13)
C52 O8 Ru4 O7 -4.6(8)
C52 O8 Ru4 N4 81.8(8)
C52 O8 Ru4 C97 -154.1(9)
C52 O8 Ru4 C92 172.0(9)
C52 O8 Ru4 C95 -90.0(9)
C52 O8 Ru4 C93 160.6(11)
C52 O8 Ru4 C96 -117.2(9)
C52 O8 Ru4 C94 -95.1(15)
C53 O7 Ru4 O8 4.6(8)
C53 O7 Ru4 N4 -80.9(8)
C53 O7 Ru4 C97 78.0(11)
C53 O7 Ru4 C92 -159(3)
C53 O7 Ru4 C95 130.0(8)
C53 O7 Ru4 C93 -166.0(9)
C53 O7 Ru4 C96 97.0(8)
C53 O7 Ru4 C94 166.6(8)
C34 N4 Ru4 O8 41.4(9)
C36 N4 Ru4 O8 -146.5(9)
C34 N4 Ru4 O7 119.3(9)
C36 N4 Ru4 O7 -68.7(9)
C34 N4 Ru4 C97 -47.4(11)
C36 N4 Ru4 C97 124.6(9)
C34 N4 Ru4 C92 -71.4(10)
C36 N4 Ru4 C92 100.7(10)
C34 N4 Ru4 C95 -151.6(10)
C36 N4 Ru4 C95 20.4(14)
C34 N4 Ru4 C93 -110.0(10)
C36 N4 Ru4 C93 62.0(10)
C34 N4 Ru4 C96 -54.7(17)
C36 N4 Ru4 C96 117.3(13)
C34 N4 Ru4 C94 -139.6(9)
C36 N4 Ru4 C94 32.4(10)
C96 C97 Ru4 O8 99.0(8)
C92 C97 Ru4 O8 -125.1(8)
C96 C97 Ru4 O7 29.6(13)
C92 C97 Ru4 O7 165.5(8)
C96 C97 Ru4 N4 -176.1(7)
C92 C97 Ru4 N4 -40.2(10)
C96 C97 Ru4 C92 -135.9(12)
C96 C97 Ru4 C95 -28.6(8)
C92 C97 Ru4 C95 107.3(9)
C96 C97 Ru4 C93 -102.9(10)
C92 C97 Ru4 C93 33.0(9)
C92 C97 Ru4 C96 135.9(12)
C96 C97 Ru4 C94 -65.7(8)
C92 C97 Ru4 C94 70.2(9)
C97 C92 Ru4 O8 62.6(9)
C93 C92 Ru4 O8 -171.1(9)
C91 C92 Ru4 O8 -57.3(18)
C97 C92 Ru4 O7 -135(3)
C93 C92 Ru4 O7 -9(3)
C91 C92 Ru4 O7 105(3)
C97 C92 Ru4 N4 147.7(8)
C93 C92 Ru4 N4 -86.0(10)
C91 C92 Ru4 N4 27.8(17)
C93 C92 Ru4 C97 126.3(14)
C91 C92 Ru4 C97 -119.9(19)
C97 C92 Ru4 C95 -62.9(9)
C93 C92 Ru4 C95 63.4(10)
C91 C92 Ru4 C95 177.2(17)
C97 C92 Ru4 C93 -126.3(14)
C91 C92 Ru4 C93 114(2)
C97 C92 Ru4 C96 -26.6(8)
C93 C92 Ru4 C96 99.7(10)
C91 C92 Ru4 C96 -146.5(18)
C97 C92 Ru4 C94 -98.6(9)
C93 C92 Ru4 C94 27.7(9)
C91 C92 Ru4 C94 141.5(18)
C94 C95 Ru4 O8 -177.5(6)
C96 C95 Ru4 O8 -47.8(10)
C98 C95 Ru4 O8 70.8(13)
C94 C95 Ru4 O7 105.4(8)
C96 C95 Ru4 O7 -125.0(9)
C98 C95 Ru4 O7 -6.4(12)
C94 C95 Ru4 N4 18.5(14)
C96 C95 Ru4 N4 148.2(9)
C98 C95 Ru4 N4 -93.2(15)
C94 C95 Ru4 C97 -101.5(10)
C96 C95 Ru4 C97 28.2(9)
C98 C95 Ru4 C97 146.8(14)
C94 C95 Ru4 C92 -64.3(9)
C96 C95 Ru4 C92 65.4(10)
C98 C95 Ru4 C92 -176.0(13)
C94 C95 Ru4 C93 -27.2(8)
C96 C95 Ru4 C93 102.5(10)
C98 C95 Ru4 C93 -138.9(13)
C94 C95 Ru4 C96 -129.7(13)
C98 C95 Ru4 C96 118.6(16)
C96 C95 Ru4 C94 129.7(13)
C98 C95 Ru4 C94 -111.7(14)
C94 C93 Ru4 O8 151.1(9)
C92 C93 Ru4 O8 17.0(17)
C94 C93 Ru4 O7 -48.1(10)
C92 C93 Ru4 O7 177.8(8)
C94 C93 Ru4 N4 -131.4(8)
C92 C93 Ru4 N4 94.6(10)
C94 C93 Ru4 C97 101.0(10)
C92 C93 Ru4 C97 -33.1(10)
C94 C93 Ru4 C92 134.1(14)
C94 C93 Ru4 C95 27.1(8)
C92 C93 Ru4 C95 -107.0(11)
C94 C93 Ru4 C96 64.4(8)
C92 C93 Ru4 C96 -69.7(10)
C92 C93 Ru4 C94 -134.1(14)
C97 C96 Ru4 O8 -84.0(9)
C95 C96 Ru4 O8 142.5(8)
C97 C96 Ru4 O7 -163.4(8)
C95 C96 Ru4 O7 63.1(9)
C97 C96 Ru4 N4 10.1(17)
C95 C96 Ru4 N4 -123.5(13)
C95 C96 Ru4 C97 -133.5(13)
C97 C96 Ru4 C92 27.8(9)
C95 C96 Ru4 C92 -105.7(10)
C97 C96 Ru4 C95 133.5(13)
C97 C96 Ru4 C93 66.6(10)
C95 C96 Ru4 C93 -66.9(10)
C97 C96 Ru4 C94 103.1(10)
C95 C96 Ru4 C94 -30.4(8)
C95 C94 Ru4 O8 6.8(18)
C93 C94 Ru4 O8 -128.7(14)
C95 C94 Ru4 O7 -79.8(8)
C93 C94 Ru4 O7 144.6(8)
C95 C94 Ru4 N4 -169.8(7)
C93 C94 Ru4 N4 54.6(9)
C95 C94 Ru4 C97 67.6(9)
C93 C94 Ru4 C97 -68.0(10)
C95 C94 Ru4 C92 106.8(9)
C93 C94 Ru4 C92 -28.8(9)
C93 C94 Ru4 C95 -135.6(12)
C95 C94 Ru4 C93 135.6(12)
C95 C94 Ru4 C96 30.8(8)
C93 C94 Ru4 C96 -104.8(9)
C56 O10 Ru5 O9 -0.8(9)
C56 O10 Ru5 N5 84.9(9)
C56 O10 Ru5 C106 -77.3(13)
C56 O10 Ru5 C104 172.5(10)
C56 O10 Ru5 C105 -179.7(19)
C56 O10 Ru5 C107 -95.8(10)
C56 O10 Ru5 C102 -126.7(10)
C56 O10 Ru5 C103 -163.6(10)
C55 O9 Ru5 O10 2.2(9)
C55 O9 Ru5 N5 -82.6(9)
C55 O9 Ru5 C106 149.9(10)
C55 O9 Ru5 C104 -164.0(14)
C55 O9 Ru5 C105 -178.1(9)
C55 O9 Ru5 C107 110.1(10)
C55 O9 Ru5 C102 82.8(11)
C55 O9 Ru5 C103 73(3)
C22 N5 Ru5 O10 -124.4(12)
C24 N5 Ru5 O10 57.8(10)
C22 N5 Ru5 O9 -47.8(12)
C24 N5 Ru5 O9 134.4(11)
C22 N5 Ru5 C106 43.4(14)
C24 N5 Ru5 C106 -134.5(11)
C22 N5 Ru5 C104 109.2(14)
C24 N5 Ru5 C104 -68.6(13)
C22 N5 Ru5 C105 70.8(13)
C24 N5 Ru5 C105 -107.1(12)
C22 N5 Ru5 C107 59(3)
C24 N5 Ru5 C107 -119(3)
C22 N5 Ru5 C102 155.2(14)
C24 N5 Ru5 C102 -22.7(18)
C22 N5 Ru5 C103 140.3(13)
C24 N5 Ru5 C103 -37.5(13)
C105 C106 Ru5 O10 -156.3(11)
C107 C106 Ru5 O10 -28.0(16)
C105 C106 Ru5 O9 132.6(11)
C107 C106 Ru5 O9 -99.1(10)
C105 C106 Ru5 N5 46.3(13)
C107 C106 Ru5 N5 174.7(8)
C105 C106 Ru5 C104 -29.8(11)
C107 C106 Ru5 C104 98.5(12)
C107 C106 Ru5 C105 128.3(16)
C105 C106 Ru5 C107 -128.3(16)
C105 C106 Ru5 C102 -101.7(12)
C107 C106 Ru5 C102 26.6(9)
C105 C106 Ru5 C103 -65.3(12)
C107 C106 Ru5 C103 63.0(11)
C103 C104 Ru5 O10 42.7(15)
C105 C104 Ru5 O10 176.8(8)
C103 C104 Ru5 O9 -153.9(13)
C105 C104 Ru5 O9 -20(2)
C103 C104 Ru5 N5 126.2(13)
C105 C104 Ru5 N5 -99.7(10)
C103 C104 Ru5 C106 -104.0(13)
C105 C104 Ru5 C106 30.1(10)
C103 C104 Ru5 C105 -134.1(17)
C103 C104 Ru5 C107 -64.1(13)
C105 C104 Ru5 C107 70.0(11)
C103 C104 Ru5 C102 -29.2(12)
C105 C104 Ru5 C102 104.8(12)
C105 C104 Ru5 C103 134.1(17)
C104 C105 Ru5 O10 -10(3)
C106 C105 Ru5 O10 122(2)
C108 C105 Ru5 O10 -125(3)
C104 C105 Ru5 O9 171.2(9)
C106 C105 Ru5 O9 -57.1(12)
C108 C105 Ru5 O9 56(3)
C104 C105 Ru5 N5 83.5(10)
C106 C105 Ru5 N5 -144.7(11)
C108 C105 Ru5 N5 -31(3)
C104 C105 Ru5 C106 -131.7(16)
C108 C105 Ru5 C106 113(3)
C106 C105 Ru5 C104 131.7(16)
C108 C105 Ru5 C104 -115(3)
C104 C105 Ru5 C107 -99.4(12)
C106 C105 Ru5 C107 32.3(11)
C108 C105 Ru5 C107 146(3)
C104 C105 Ru5 C102 -64.1(11)
C106 C105 Ru5 C102 67.7(11)
C108 C105 Ru5 C102 -179(3)
C104 C105 Ru5 C103 -27.3(10)
C106 C105 Ru5 C103 104.4(11)
C108 C105 Ru5 C103 -142(3)
C102 C107 Ru5 O10 -61.4(12)
C106 C107 Ru5 O10 164.2(9)
C102 C107 Ru5 O9 -139.8(12)
C106 C107 Ru5 O9 85.8(10)
C102 C107 Ru5 N5 115(3)
C106 C107 Ru5 N5 -19(3)
C102 C107 Ru5 C106 134.4(16)
C102 C107 Ru5 C104 63.7(14)
C106 C107 Ru5 C104 -70.7(13)
C102 C107 Ru5 C105 102.6(14)
C106 C107 Ru5 C105 -31.8(11)
C106 C107 Ru5 C102 -134.4(16)
C102 C107 Ru5 C103 28.2(13)
C106 C107 Ru5 C103 -106.2(13)
C107 C102 Ru5 O10 124.1(12)
C103 C102 Ru5 O10 -101.6(15)
C101 C102 Ru5 O10 8.4(15)
C107 C102 Ru5 O9 50.8(15)
C103 C102 Ru5 O9 -174.8(13)
C101 C102 Ru5 O9 -64.8(17)
C107 C102 Ru5 N5 -157.4(11)
C103 C102 Ru5 N5 -23(2)
C101 C102 Ru5 N5 87.0(19)
C107 C102 Ru5 C106 -29.3(11)
C103 C102 Ru5 C106 105.0(16)
C101 C102 Ru5 C106 -145.0(17)
C107 C102 Ru5 C104 -105.9(15)
C103 C102 Ru5 C104 28.5(15)
C101 C102 Ru5 C104 138.5(18)
C107 C102 Ru5 C105 -68.1(13)
C103 C102 Ru5 C105 66.3(15)
C101 C102 Ru5 C105 176.3(17)
C103 C102 Ru5 C107 134(2)
C101 C102 Ru5 C107 -116(2)
C107 C102 Ru5 C103 -134(2)
C101 C102 Ru5 C103 110(2)
C104 C103 Ru5 O10 -146.6(13)
C102 C103 Ru5 O10 80.9(14)
C104 C103 Ru5 O9 146(2)
C102 C103 Ru5 O9 14(3)
C104 C103 Ru5 N5 -60.5(15)
C102 C103 Ru5 N5 167.0(13)
C104 C103 Ru5 C106 67.0(14)
C102 C103 Ru5 C106 -65.4(14)
C102 C103 Ru5 C104 -132(2)
C104 C103 Ru5 C105 28.9(13)
C102 C103 Ru5 C105 -103.5(15)
C104 C103 Ru5 C107 105.4(16)
C102 C103 Ru5 C107 -27.1(13)
C104 C103 Ru5 C102 132(2)
C59 O11 Ru6 O12 -1.0(9)
C59 O11 Ru6 C117 -102.1(10)
C59 O11 Ru6 N6 82.8(9)
C59 O11 Ru6 C116 -139.6(10)
C59 O11 Ru6 C115 -173.7(9)
C59 O11 Ru6 C114 167.8(9)
C59 O11 Ru6 C112 -74.7(11)
C59 O11 Ru6 C113 -82(2)
C58 O12 Ru6 O11 0.7(9)
C58 O12 Ru6 C117 98.8(10)
C58 O12 Ru6 N6 -85.4(10)
C58 O12 Ru6 C116 79.5(12)
C58 O12 Ru6 C115 146(2)
C58 O12 Ru6 C114 -170.8(9)
C58 O12 Ru6 C112 135.4(10)
C58 O12 Ru6 C113 169.0(9)
C116 C117 Ru6 O11 -79.5(4)
C112 C117 Ru6 O11 147.9(5)
C116 C117 Ru6 O12 -158.9(5)
C112 C117 Ru6 O12 68.4(5)
C116 C117 Ru6 N6 57(5)
C112 C117 Ru6 N6 -76(5)
C112 C117 Ru6 C116 -132.7(2)
C116 C117 Ru6 C115 30.3(2)
C112 C117 Ru6 C115 -102.4(4)
C116 C117 Ru6 C114 67.3(3)
C112 C117 Ru6 C114 -65.3(4)
C116 C117 Ru6 C112 132.7(2)
C116 C117 Ru6 C113 104.7(3)
C112 C117 Ru6 C113 -27.95(16)
C42 N6 Ru6 O11 38.6(11)
C40 N6 Ru6 O11 -144.3(12)
C42 N6 Ru6 O12 116.6(11)
C40 N6 Ru6 O12 -66.3(12)
C42 N6 Ru6 C117 -98(5)
C40 N6 Ru6 C117 79(5)
C42 N6 Ru6 C116 -48.3(14)
C40 N6 Ru6 C116 128.9(12)
C42 N6 Ru6 C115 -72.8(12)
C40 N6 Ru6 C115 104.3(12)
C42 N6 Ru6 C114 -108.8(11)
C40 N6 Ru6 C114 68.3(12)
C42 N6 Ru6 C112 -166.5(10)
C40 N6 Ru6 C112 10.7(14)
C42 N6 Ru6 C113 -144.5(11)
C40 N6 Ru6 C113 32.6(13)
C117 C116 Ru6 O11 104.7(5)
C115 C116 Ru6 O11 -124.0(5)
C117 C116 Ru6 O12 31.4(7)
C115 C116 Ru6 O12 162.6(8)
C115 C116 Ru6 C117 131.3(3)
C117 C116 Ru6 N6 -171.2(9)
C115 C116 Ru6 N6 -40.0(8)
C117 C116 Ru6 C115 -131.3(3)
C117 C116 Ru6 C114 -102.6(3)
C115 C116 Ru6 C114 28.62(17)
C117 C116 Ru6 C112 -29.96(17)
C115 C116 Ru6 C112 101.3(4)
C117 C116 Ru6 C113 -65.4(3)
C115 C116 Ru6 C113 65.8(3)
C114 C115 Ru6 O11 -163.7(5)
C116 C115 Ru6 O11 63.3(5)
C118 C115 Ru6 O11 -51.4(6)
C114 C115 Ru6 O12 54(2)
C116 C115 Ru6 O12 -79(2)
C118 C115 Ru6 O12 166(2)
C114 C115 Ru6 C117 103.1(4)
C116 C115 Ru6 C117 -29.9(2)
C118 C115 Ru6 C117 -144.6(2)
C114 C115 Ru6 N6 -73.7(6)
C116 C115 Ru6 N6 153.4(6)
C118 C115 Ru6 N6 38.6(7)
C114 C115 Ru6 C116 133.0(2)
C118 C115 Ru6 C116 -114.7(4)
C116 C115 Ru6 C114 -133.0(2)
C118 C115 Ru6 C114 112.3(4)
C114 C115 Ru6 C112 63.9(4)
C116 C115 Ru6 C112 -69.1(4)
C118 C115 Ru6 C112 176.2
C114 C115 Ru6 C113 28.8(2)
C116 C115 Ru6 C113 -104.2(3)
C118 C115 Ru6 C113 141.1(3)
C115 C114 Ru6 O11 28.7(8)
C113 C114 Ru6 O11 162.1(9)
C115 C114 Ru6 O12 -166.7(5)
C113 C114 Ru6 O12 -33.3(5)
C115 C114 Ru6 C117 -67.1(4)
C113 C114 Ru6 C117 66.3(3)
C115 C114 Ru6 N6 111.6(5)
C113 C114 Ru6 N6 -115.0(5)
C115 C114 Ru6 C116 -29.38(19)
C113 C114 Ru6 C116 104.0(3)
C113 C114 Ru6 C115 133.4(2)
C115 C114 Ru6 C112 -106.1(3)
C113 C114 Ru6 C112 27.33(19)
C115 C114 Ru6 C113 -133.4(2)
C113 C112 Ru6 O11 -177.4(6)
C117 C112 Ru6 O11 -45.0(5)
C111 C112 Ru6 O11 63.7(7)
C113 C112 Ru6 O12 112.8(5)
C117 C112 Ru6 O12 -114.8(5)
C111 C112 Ru6 O12 -6.1(5)
C113 C112 Ru6 C117 -132.4(2)
C111 C112 Ru6 C117 108.7(4)
C113 C112 Ru6 N6 37.3(6)
C117 C112 Ru6 N6 169.7(7)
C111 C112 Ru6 N6 -81.6(7)
C113 C112 Ru6 C116 -103.5(3)
C117 C112 Ru6 C116 28.9(2)
C111 C112 Ru6 C116 137.6(3)
C113 C112 Ru6 C115 -65.1(4)
C117 C112 Ru6 C115 67.3(4)
C111 C112 Ru6 C115 176.01(6)
C113 C112 Ru6 C114 -28.6(2)
C117 C112 Ru6 C114 103.8(3)
C111 C112 Ru6 C114 -147.5(2)
C117 C112 Ru6 C113 132.4(2)
C111 C112 Ru6 C113 -118.9(4)
C112 C113 Ru6 O11 10(2)
C114 C113 Ru6 O11 -124(2)
C112 C113 Ru6 O12 -69.4(4)
C114 C113 Ru6 O12 156.5(4)
C112 C113 Ru6 C117 30.50(18)
C114 C113 Ru6 C117 -103.6(3)
C112 C113 Ru6 N6 -155.0(5)
C114 C113 Ru6 N6 70.9(4)
C112 C113 Ru6 C116 67.8(4)
C114 C113 Ru6 C116 -66.3(3)
C112 C113 Ru6 C115 105.6(4)
C114 C113 Ru6 C115 -28.50(18)
C112 C113 Ru6 C114 134.1(2)
C114 C113 Ru6 C112 -134.1(2)
